data_1572261
loop_
_publ_author_name
'MacKenzie, Ross E.'
'Hajdu, Tom&#xe1;&#x161;'
'Seed, John A.'
'Whitehead, George F. S.'
'Adams, Ralph W.'
'Chilton, Nicholas F.'
'Collison, David'
'McInnes, Eric J. L.'
'Goodwin, Conrad A. P.'

_publ_section_title
;
 &#x3b4;-Bonding modulates the electronic structure of formally divalent
 nd<sup>1</sup> rare earth arene complexes.
;
_journal_issue 37
_journal_name_full 'Chemical science'
_journal_page_first 15160
_journal_page_last 15169
_journal_paper_doi 10.1039/d4sc03005b
_journal_volume 15
_journal_year 2024
_chemical_formula_moiety 'C72 H100 I La N2, 2(C7 H8)'
_chemical_formula_sum 'C86 H116 I La N2'
_chemical_formula_weight 1443.61
_space_group_crystal_system triclinic
_space_group_IT_number 2
_space_group_name_Hall '-P 1'
_space_group_name_H-M_alt 'P -1'
_atom_sites_solution_hydrogens mixed
_atom_sites_solution_primary dual
_audit_creation_date 2023-09-06
_audit_creation_method
;
Olex2 1.5
(compiled 2023.08.24 svn.re1ec1418 for OlexSys, GUI svn.r6817)
;
_audit_update_record
;
2023-09-15 deposited with the CCDC.	2024-07-30 downloaded from the CCDC.
;
_cell_angle_alpha 91.655(3)
_cell_angle_beta 103.113(4)
_cell_angle_gamma 95.397(3)
_cell_formula_units_Z 2
_cell_length_a 14.2175(7)
_cell_length_b 14.8730(5)
_cell_length_c 18.6528(7)
_cell_measurement_reflns_used 12799
_cell_measurement_temperature 99.95(13)
_cell_measurement_theta_max 28.4910
_cell_measurement_theta_min 3.6910
_cell_volume 3819.3(3)
_computing_cell_refinement 'CrysAlisPro 1.171.42.94a (Rigaku OD, 2023)'
_computing_data_collection 'CrysAlisPro 1.171.42.94a (Rigaku OD, 2023)'
_computing_data_reduction 'CrysAlisPro 1.171.42.94a (Rigaku OD, 2023)'
_computing_molecular_graphics 'Olex2 1.5 (Dolomanov et al., 2009)'
_computing_publication_material 'Olex2 1.5 (Dolomanov et al., 2009)'
_computing_structure_refinement 'SHELXL 2019/3 (Sheldrick, 2015)'
_computing_structure_solution 'SHELXT  (Sheldrick, 2015)'
_diffrn_ambient_environment N~2~
_diffrn_ambient_temperature 99.95(13)
_diffrn_detector 'CCD plate'
_diffrn_detector_area_resol_mean 8.0714
_diffrn_detector_type Eos
_diffrn_measured_fraction_theta_full 0.998
_diffrn_measured_fraction_theta_max 0.846
_diffrn_measurement_details
;
List of Runs (angles in degrees, time in seconds):

  # Type    Start    End  Width  t~exp~   \w     \q     \k     \f   Frames
#--------------------------------------------------------------------------
  1  \w    -47.00 -20.00   1.00   20.41    --  -18.77   0.00-120.00   27
  2  \w     12.00  38.00   1.00   20.41    --  -18.77   0.00-120.00   26
  3  \w    -11.00  25.00   1.00   20.41    --   20.49  77.00 -60.00   36
  4  \w    -10.00  40.00   1.00   20.41    --   20.49  77.00  60.00   50
  5  \w    -54.00  29.00   1.00   20.41    --   20.49 -19.00  30.00   83
  6  \w    -11.00  42.00   1.00   20.41    --   20.49  77.00 150.00   53
  7  \w    -49.00  39.00   1.00   20.41    --   20.49 -57.00-180.00   88
  8  \w    -48.00  42.00   1.00   20.41    --   20.49 -57.00 -60.00   90
;
_diffrn_measurement_device 'four-circle diffractometer'
_diffrn_measurement_device_type 'SuperNova, Single source at offset/far, Eos'
_diffrn_measurement_method '\w scans'
_diffrn_orient_matrix_type 'CrysAlisPro convention (1999,Acta A55,543-557)'
_diffrn_orient_matrix_UB_11 -0.0452468000
_diffrn_orient_matrix_UB_12 -0.0095893000
_diffrn_orient_matrix_UB_13 0.0096315000
_diffrn_orient_matrix_UB_21 -0.0222770000
_diffrn_orient_matrix_UB_22 0.0262660000
_diffrn_orient_matrix_UB_23 -0.0289908000
_diffrn_orient_matrix_UB_31 -0.0104312000
_diffrn_orient_matrix_UB_32 -0.0389743000
_diffrn_orient_matrix_UB_33 -0.0243999000
_diffrn_radiation_monochromator mirror
_diffrn_radiation_probe x-ray
_diffrn_radiation_type 'Mo K\a'
_diffrn_radiation_wavelength 0.71073
_diffrn_reflns_av_R_equivalents 0.0360
_diffrn_reflns_av_unetI/netI 0.0649
_diffrn_reflns_Laue_measured_fraction_full 0.998
_diffrn_reflns_Laue_measured_fraction_max 0.846
_diffrn_reflns_limit_h_max 19
_diffrn_reflns_limit_h_min -17
_diffrn_reflns_limit_k_max 18
_diffrn_reflns_limit_k_min -20
_diffrn_reflns_limit_l_max 24
_diffrn_reflns_limit_l_min -24
_diffrn_reflns_number 32806
_diffrn_reflns_point_group_measured_fraction_full 0.998
_diffrn_reflns_point_group_measured_fraction_max 0.846
_diffrn_reflns_theta_full 25.242
_diffrn_reflns_theta_max 29.097
_diffrn_reflns_theta_min 3.326
_diffrn_source 'micro-focus sealed X-ray tube'
_diffrn_source_type 'SuperNova (Mo) X-ray Source'
_exptl_absorpt_coefficient_mu 1.007
_exptl_absorpt_correction_T_max 1.00000
_exptl_absorpt_correction_T_min 0.85899
_exptl_absorpt_correction_type multi-scan
_exptl_absorpt_process_details
;
CrysAlisPro 1.171.42.94a (Rigaku Oxford Diffraction, 2023)
Empirical absorption correction using spherical harmonics,
implemented in SCALE3 ABSPACK scaling algorithm.
;
_exptl_crystal_colour 'clear colourless'
_exptl_crystal_colour_lustre clear
_exptl_crystal_colour_primary colourless
_exptl_crystal_density_diffrn 1.255
_exptl_crystal_description block
_exptl_crystal_F_000 1512
_exptl_crystal_size_max 0.191
_exptl_crystal_size_mid 0.133
_exptl_crystal_size_min 0.088
_refine_diff_density_max 1.035
_refine_diff_density_min -0.774
_refine_diff_density_rms 0.090
_refine_ls_extinction_method none
_refine_ls_goodness_of_fit_ref 1.024
_refine_ls_hydrogen_treatment mixed
_refine_ls_matrix_type full
_refine_ls_number_parameters 1038
_refine_ls_number_reflns 17374
_refine_ls_number_restraints 1278
_refine_ls_restrained_S_all 0.997
_refine_ls_R_factor_all 0.0619
_refine_ls_R_factor_gt 0.0381
_refine_ls_shift/su_max 0.001
_refine_ls_shift/su_mean 0.000
_refine_ls_structure_factor_coef Fsqd
_refine_ls_weighting_details 'w=1/[\s^2^(Fo^2^)+(0.0254P)^2^+1.1757P] where P=(Fo^2^+2Fc^2^)/3'
_refine_ls_weighting_scheme calc
_refine_ls_wR_factor_gt 0.0710
_refine_ls_wR_factor_ref 0.0804
_reflns_Friedel_coverage 0.000
_reflns_number_gt 13307
_reflns_number_total 17374
_reflns_threshold_expression 'I > 2\s(I)'
_cod_data_source_file d4sc03005b2.cif
_cod_data_source_block acapg2
_cod_depositor_comments 'Adding full bibliography for 1572261--1572275.cif.'
_cod_original_cell_volume 3819.2(3)
_cod_database_code 1572261
_shelx_shelxl_version_number 2019/3
_chemical_oxdiff_formula 'La N C H I'
_shelx_space_group_comment
;
The symmetry employed for this shelxl refinement is uniquely defined
by the following loop, which should always be used as a source of
symmetry information in preference to the above space-group names.
They are only intended as comments.
;
_shelx_estimated_absorpt_t_max 0.917
_shelx_estimated_absorpt_t_min 0.831
_olex2_refinement_description
;
1. Fixed Uiso
 At 1.2 times of:
  All C(H) groups, All N(H) groups
 At 1.5 times of:
  All C(H,H,H) groups
2. Restrained distances
 N1-H1 \\sim N2-H2
 with sigma of 0.02
 C22-C6 \\sim C22A-C6
 with sigma of 0.02
 C23-C22 \\sim C23A-C22A \\sim C27A-C22A \\sim C27-C22 \\sim C27A-C26A \\sim
C27-C26 \\sim C26A-C25A ~
 C26-C25 \\sim C25A-C24A \\sim C25-C24 \\sim C24-C23 \\sim C24A-C23A
 with sigma of 0.02
 C73A-C79A \\sim C73A-C75A \\sim C73-C79 \\sim C73-C75
 with sigma of 0.02
 C73-C74 \\sim C73A-C74A
 with sigma of 0.02
 C78-C79 \\sim C78A-C79A \\sim C79A-C74A \\sim C77-C78 \\sim C76-C77 \\sim
C75A-C74A \\sim C75A-C76A ~
 C75-C76 \\sim C75-C74 \\sim C76A-C77A \\sim C77A-C78A \\sim C79-C74
 with sigma of 0.02
 C31-C25 \\sim C31A-C25A \\sim C32-C31 \\sim C33-C31 \\sim C33A-C31A \\sim
C32A-C31A \\sim C34-C27 ~
 C34A-C27A \\sim C36-C34 \\sim C36A-C34A \\sim C35-C34 \\sim C35A-C34A \\sim
C28A-C23A \\sim C28-C23 ~
 C30A-C28A \\sim C30-C28 \\sim C29-C28 \\sim C29A-C28A
 with sigma of 0.02
3. Uiso/Uaniso restraints and constraints
C73 \\sim C74 \\sim C75 \\sim C76 \\sim C77 \\sim C78 \\sim C79 \\sim C73A
\\sim C74A \\sim C75A \\sim C76A \\sim C77A \\sim C78A \\sim C79A: within 2A
with sigma of 0.02 and sigma for terminal atoms of 0.04 within 2A
C22 \\sim C23 \\sim C24 \\sim C25 \\sim C26 \\sim C27 \\sim C28 \\sim C29 \\sim
C30 \\sim C31 \\sim C32 \\sim C33 \\sim C34 \\sim C35 \\sim C36 \\sim C22A
\\sim C23A \\sim C24A \\sim C25A \\sim C26A \\sim C27A \\sim C28A \\sim C29A
\\sim C30A \\sim C31A \\sim C32A \\sim C33A \\sim C34A \\sim C35A \\sim C36A:
within 2A with sigma of 0.01 and sigma for terminal atoms of 0.02 within 2A
4. Rigid body (RIGU) restrains
 C73, C74, C75, C76, C77, C78, C79, C73A, C74A, C75A, C76A, C77A, C78A, C79A
 with sigma for 1-2 distances of 0.004 and sigma for 1-3 distances of 0.004
 C22, C23, C24, C25, C26, C27, C28, C29, C30, C31, C32, C33, C34, C35, C36,
 C22A, C23A, C24A, C25A, C26A, C27A, C28A, C29A, C30A, C31A, C32A, C33A, C34A,
 C35A, C36A
 with sigma for 1-2 distances of 0.001 and sigma for 1-3 distances of 0.001
5. Others
 Sof(C22A)=Sof(C23A)=Sof(C24A)=Sof(H24A)=Sof(C25A)=Sof(C26A)=Sof(H26A)=
 Sof(C27A)=Sof(C28A)=Sof(H28A)=Sof(C29A)=Sof(H29D)=Sof(H29E)=Sof(H29F)=
 Sof(C30A)=Sof(H30D)=Sof(H30E)=Sof(H30F)=Sof(C31A)=Sof(H31A)=Sof(C32A)=
 Sof(H32D)=Sof(H32E)=Sof(H32F)=Sof(C33A)=Sof(H33D)=Sof(H33E)=Sof(H33F)=
 Sof(C34A)=Sof(H34A)=Sof(C35A)=Sof(H35D)=Sof(H35E)=Sof(H35F)=Sof(C36A)=
 Sof(H36D)=Sof(H36E)=Sof(H36F)=1-FVAR(1)
 Sof(C22)=Sof(C23)=Sof(C24)=Sof(H24)=Sof(C25)=Sof(C26)=Sof(H26)=Sof(C27)=
 Sof(C28)=Sof(H28)=Sof(C29)=Sof(H29A)=Sof(H29B)=Sof(H29C)=Sof(C30)=Sof(H30A)=
 Sof(H30B)=Sof(H30C)=Sof(C31)=Sof(H31)=Sof(C32)=Sof(H32A)=Sof(H32B)=Sof(H32C)=
 Sof(C33)=Sof(H33A)=Sof(H33B)=Sof(H33C)=Sof(C34)=Sof(H34)=Sof(C35)=Sof(H35A)=
 Sof(H35B)=Sof(H35C)=Sof(C36)=Sof(H36A)=Sof(H36B)=Sof(H36C)=FVAR(1)
 Sof(C73A)=Sof(H73D)=Sof(H73E)=Sof(H73F)=Sof(C74A)=Sof(C75A)=Sof(H75A)=
 Sof(C76A)=Sof(H76A)=Sof(C77A)=Sof(H77A)=Sof(C78A)=Sof(H78A)=Sof(C79A)=
 Sof(H79A)=1-FVAR(2)
 Sof(C73)=Sof(H73A)=Sof(H73B)=Sof(H73C)=Sof(C74)=Sof(C75)=Sof(H75)=Sof(C76)=
 Sof(H76)=Sof(C77)=Sof(H77)=Sof(C78)=Sof(H78)=Sof(C79)=Sof(H79)=FVAR(2)
6.a Ternary CH refined with riding coordinates:
 C13(H13), C16(H16), C19(H19), C49(H49), C52(H52), C55(H55), C64(H64),
 C67(H67), C70(H70), C28(H28), C31(H31), C34(H34), C28A(H28A), C31A(H31A),
 C34A(H34A)
6.b Aromatic/amide H refined with riding coordinates:
 C3(H3), C4(H4), C5(H5), C9(H9), C11(H11), C39(H39), C40(H40), C41(H41),
 C45(H45), C47(H47), C60(H60), C62(H62), C24(H24), C26(H26), C24A(H24A),
 C26A(H26A), C82(H82), C83(H83), C84(H84), C85(H85), C86(H86), C75(H75),
 C76(H76), C77(H77), C78(H78), C79(H79), C75A(H75A), C76A(H76A), C77A(H77A),
 C78A(H78A), C79A(H79A)
6.c Fitted hexagon refined as free rotating group:
 C74A(C75A,C76A,C77A,C78A,C79A)
6.d Idealised Me refined as rotating group:
 C14(H14A,H14B,H14C), C15(H15A,H15B,H15C), C17(H17A,H17B,H17C), C18(H18A,H18B,
 H18C), C20(H20A,H20B,H20C), C21(H21A,H21B,H21C), C50(H50A,H50B,H50C), C51(H51A,
 H51B,H51C), C53(H53A,H53B,H53C), C54(H54A,H54B,H54C), C56(H56A,H56B,H56C),
 C57(H57A,H57B,H57C), C65(H65A,H65B,H65C), C66(H66A,H66B,H66C), C68(H68A,H68B,
 H68C), C69(H69A,H69B,H69C), C71(H71A,H71B,H71C), C72(H72A,H72B,H72C), C29(H29A,
 H29B,H29C), C30(H30A,H30B,H30C), C32(H32A,H32B,H32C), C33(H33A,H33B,H33C),
 C35(H35A,H35B,H35C), C36(H36A,H36B,H36C), C29A(H29D,H29E,H29F), C30A(H30D,H30E,
 H30F), C32A(H32D,H32E,H32F), C33A(H33D,H33E,H33F), C35A(H35D,H35E,H35F),
 C36A(H36D,H36E,H36F), C80(H80A,H80B,H80C), C73(H73A,H73B,H73C), C73A(H73D,H73E,
 H73F)
;
_olex2_date_sample_data_collection 2023-02-02
_olex2_submission_special_instructions 'No special instructions were received'
_oxdiff_exptl_absorpt_empirical_details
;
Empirical correction (ABSPACK) includes:
- Absorption correction using spherical harmonics
- Frame scaling
;
_oxdiff_exptl_absorpt_empirical_full_max 1.376
_oxdiff_exptl_absorpt_empirical_full_min 0.801

loop_
_space_group_symop_operation_xyz
'x, y, z'
'-x, -y, -z'

loop_
_atom_site_label
_atom_site_type_symbol
_atom_site_fract_x
_atom_site_fract_y
_atom_site_fract_z
_atom_site_U_iso_or_equiv
_atom_site_adp_type
_atom_site_occupancy
_atom_site_site_symmetry_order
_atom_site_calc_flag
_atom_site_refinement_flags_posn
_atom_site_refinement_flags_adp
_atom_site_refinement_flags_occupancy
_atom_site_disorder_assembly
_atom_site_disorder_group
La1 La 0.51566(2) 0.26159(2) 0.19289(2) 0.01434(5) Uani 1 1 d . . . . .
I1 I 0.50776(2) 0.25258(2) 0.02607(2) 0.02668(6) Uani 1 1 d . . . . .
N1 N 0.36756(17) 0.18003(16) 0.20715(13) 0.0178(5) Uani 1 1 d D . . . .
H1 H 0.371(2) 0.1255(16) 0.1989(16) 0.021 Uiso 1 1 d D U . . .
N2 N 0.66764(17) 0.34651(16) 0.24955(13) 0.0165(5) Uani 1 1 d D . . . .
H2 H 0.667(2) 0.4005(15) 0.2423(16) 0.020 Uiso 1 1 d D U . . .
C1 C 0.28383(19) 0.19539(19) 0.22885(14) 0.0152(6) Uani 1 1 d . . . . .
C2 C 0.2712(2) 0.28602(18) 0.24745(15) 0.0158(6) Uani 1 1 d . . . . .
C3 C 0.1903(2) 0.3052(2) 0.27228(15) 0.0199(6) Uani 1 1 d . . . . .
H3 H 0.182895 0.366198 0.284492 0.024 Uiso 1 1 calc R U . . .
C4 C 0.1198(2) 0.2372(2) 0.27974(16) 0.0230(7) Uani 1 1 d . . . . .
H4 H 0.066011 0.250704 0.298955 0.028 Uiso 1 1 calc R U . . .
C5 C 0.1297(2) 0.14903(19) 0.25846(15) 0.0193(6) Uani 1 1 d . . . . .
H5 H 0.081426 0.102155 0.262886 0.023 Uiso 1 1 calc R U . . .
C6 C 0.2082(2) 0.12736(18) 0.23084(15) 0.0158(6) Uani 1 1 d D . . . .
C7 C 0.3443(2) 0.35649(17) 0.23107(15) 0.0142(6) Uani 1 1 d . . . . .
C8 C 0.4242(2) 0.39583(18) 0.28598(15) 0.0157(6) Uani 1 1 d . . . . .
C9 C 0.4947(2) 0.45431(18) 0.26522(15) 0.0179(6) Uani 1 1 d . . . . .
H9 H 0.548632 0.480304 0.302241 0.021 Uiso 1 1 calc R U . . .
C10 C 0.4893(2) 0.47618(18) 0.19223(15) 0.0155(6) Uani 1 1 d . . . . .
C11 C 0.4096(2) 0.43787(18) 0.13908(15) 0.0163(6) Uani 1 1 d . . . . .
H11 H 0.405079 0.451058 0.088958 0.020 Uiso 1 1 calc R U . . .
C12 C 0.3359(2) 0.38058(18) 0.15714(15) 0.0158(6) Uani 1 1 d . . . . .
C13 C 0.4294(2) 0.3799(2) 0.36684(15) 0.0217(7) Uani 1 1 d . . . . .
H13 H 0.400103 0.316986 0.370791 0.026 Uiso 1 1 calc R U . . .
C14 C 0.5337(2) 0.3911(2) 0.41454(17) 0.0289(7) Uani 1 1 d . . . . .
H14A H 0.558551 0.455254 0.419790 0.043 Uiso 1 1 calc R U . . .
H14B H 0.575053 0.356908 0.390912 0.043 Uiso 1 1 calc R U . . .
H14C H 0.533845 0.368277 0.463331 0.043 Uiso 1 1 calc R U . . .
C15 C 0.3705(3) 0.4464(2) 0.39804(17) 0.0348(8) Uani 1 1 d . . . . .
H15A H 0.304155 0.441588 0.367442 0.052 Uiso 1 1 calc R U . . .
H15B H 0.401106 0.508239 0.397964 0.052 Uiso 1 1 calc R U . . .
H15C H 0.368551 0.431801 0.448622 0.052 Uiso 1 1 calc R U . . .
C16 C 0.5642(2) 0.54722(18) 0.17519(16) 0.0183(6) Uani 1 1 d . . . . .
H16 H 0.626163 0.545501 0.213106 0.022 Uiso 1 1 calc R U . . .
C17 C 0.5854(2) 0.5331(2) 0.09938(17) 0.0278(7) Uani 1 1 d . . . . .
H17A H 0.528409 0.544254 0.061229 0.042 Uiso 1 1 calc R U . . .
H17B H 0.600338 0.470815 0.092899 0.042 Uiso 1 1 calc R U . . .
H17C H 0.641017 0.575171 0.095254 0.042 Uiso 1 1 calc R U . . .
C18 C 0.5284(2) 0.64041(19) 0.18261(18) 0.0287(7) Uani 1 1 d . . . . .
H18A H 0.520439 0.650975 0.232907 0.043 Uiso 1 1 calc R U . . .
H18B H 0.465876 0.642512 0.147571 0.043 Uiso 1 1 calc R U . . .
H18C H 0.575901 0.687263 0.172091 0.043 Uiso 1 1 calc R U . . .
C19 C 0.2409(2) 0.3539(2) 0.09978(15) 0.0208(6) Uani 1 1 d . . . . .
H19 H 0.207407 0.299020 0.116534 0.025 Uiso 1 1 calc R U . . .
C20 C 0.2521(2) 0.3323(2) 0.02250(16) 0.0321(8) Uani 1 1 d . . . . .
H20A H 0.293802 0.283264 0.023445 0.048 Uiso 1 1 calc R U . . .
H20B H 0.281658 0.386176 0.003741 0.048 Uiso 1 1 calc R U . . .
H20C H 0.188176 0.313483 -0.009693 0.048 Uiso 1 1 calc R U . . .
C21 C 0.1773(2) 0.4305(2) 0.09934(19) 0.0359(8) Uani 1 1 d . . . . .
H21A H 0.206366 0.483994 0.079730 0.054 Uiso 1 1 calc R U . . .
H21B H 0.171926 0.445075 0.149748 0.054 Uiso 1 1 calc R U . . .
H21C H 0.112543 0.411973 0.068275 0.054 Uiso 1 1 calc R U . . .
C37 C 0.7560(2) 0.33415(18) 0.29527(14) 0.0145(6) Uani 1 1 d . . . . .
C38 C 0.7720(2) 0.24569(18) 0.31787(15) 0.0153(6) Uani 1 1 d . . . . .
C39 C 0.8579(2) 0.2294(2) 0.36462(15) 0.0203(6) Uani 1 1 d . . . . .
H39 H 0.867379 0.169599 0.379122 0.024 Uiso 1 1 calc R U . . .
C40 C 0.9311(2) 0.2992(2) 0.39096(16) 0.0211(6) Uani 1 1 d . . . . .
H40 H 0.988786 0.287919 0.425133 0.025 Uiso 1 1 calc R U . . .
C41 C 0.9184(2) 0.3855(2) 0.36650(15) 0.0198(6) Uani 1 1 d . . . . .
H41 H 0.968918 0.433018 0.383177 0.024 Uiso 1 1 calc R U . . .
C42 C 0.8331(2) 0.40408(19) 0.31805(15) 0.0162(6) Uani 1 1 d . . . . .
C43 C 0.69470(19) 0.17247(18) 0.28057(15) 0.0150(6) Uani 1 1 d . . . . .
C44 C 0.6189(2) 0.14009(18) 0.31315(15) 0.0167(6) Uani 1 1 d . . . . .
C45 C 0.5449(2) 0.07721(18) 0.27298(15) 0.0171(6) Uani 1 1 d . . . . .
H45 H 0.494195 0.054970 0.295301 0.021 Uiso 1 1 calc R U . . .
C46 C 0.5430(2) 0.04599(18) 0.20135(15) 0.0166(6) Uani 1 1 d . . . . .
C47 C 0.6190(2) 0.07902(18) 0.17068(16) 0.0174(6) Uani 1 1 d . . . . .
H47 H 0.618389 0.059620 0.121583 0.021 Uiso 1 1 calc R U . . .
C48 C 0.6961(2) 0.13937(18) 0.20901(15) 0.0168(6) Uani 1 1 d . . . . .
C49 C 0.6202(2) 0.1687(2) 0.39246(15) 0.0204(6) Uani 1 1 d . . . . .
H49 H 0.647554 0.233598 0.401080 0.025 Uiso 1 1 calc R U . . .
C50 C 0.5200(2) 0.1611(2) 0.40920(17) 0.0267(7) Uani 1 1 d . . . . .
H50A H 0.497451 0.097214 0.411850 0.040 Uiso 1 1 calc R U . . .
H50B H 0.474590 0.187906 0.370056 0.040 Uiso 1 1 calc R U . . .
H50C H 0.523404 0.193226 0.456477 0.040 Uiso 1 1 calc R U . . .
C51 C 0.6866(2) 0.1136(2) 0.44615(17) 0.0299(8) Uani 1 1 d . . . . .
H51A H 0.751007 0.117896 0.435028 0.045 Uiso 1 1 calc R U . . .
H51B H 0.659140 0.050166 0.441179 0.045 Uiso 1 1 calc R U . . .
H51C H 0.692426 0.137314 0.496697 0.045 Uiso 1 1 calc R U . . .
C52 C 0.4644(2) -0.02735(18) 0.16332(16) 0.0200(6) Uani 1 1 d . . . . .
H52 H 0.405161 -0.020055 0.182483 0.024 Uiso 1 1 calc R U . . .
C53 C 0.4364(2) -0.0224(2) 0.08009(17) 0.0318(8) Uani 1 1 d . . . . .
H53A H 0.489235 -0.040738 0.058946 0.048 Uiso 1 1 calc R U . . .
H53B H 0.424661 0.039682 0.067508 0.048 Uiso 1 1 calc R U . . .
H53C H 0.377280 -0.063088 0.060110 0.048 Uiso 1 1 calc R U . . .
C54 C 0.4979(3) -0.1198(2) 0.1851(2) 0.0360(9) Uani 1 1 d . . . . .
H54A H 0.511305 -0.122763 0.238820 0.054 Uiso 1 1 calc R U . . .
H54B H 0.556967 -0.128048 0.168079 0.054 Uiso 1 1 calc R U . . .
H54C H 0.446694 -0.167559 0.162275 0.054 Uiso 1 1 calc R U . . .
C55 C 0.7859(2) 0.1615(2) 0.17865(16) 0.0204(6) Uani 1 1 d . . . . .
H55 H 0.819402 0.220555 0.202529 0.024 Uiso 1 1 calc R U . . .
C56 C 0.7660(2) 0.1697(2) 0.09554(17) 0.0318(8) Uani 1 1 d . . . . .
H56A H 0.721315 0.215773 0.081131 0.048 Uiso 1 1 calc R U . . .
H56B H 0.736754 0.111411 0.070737 0.048 Uiso 1 1 calc R U . . .
H56C H 0.827108 0.187242 0.081246 0.048 Uiso 1 1 calc R U . . .
C57 C 0.8544(2) 0.0891(2) 0.20153(19) 0.0308(8) Uani 1 1 d . . . . .
H57A H 0.822669 0.030101 0.179677 0.046 Uiso 1 1 calc R U . . .
H57B H 0.870556 0.087083 0.255364 0.046 Uiso 1 1 calc R U . . .
H57C H 0.913935 0.103517 0.184253 0.046 Uiso 1 1 calc R U . . .
C58 C 0.82819(19) 0.49496(18) 0.28498(15) 0.0164(6) Uani 1 1 d . . . . .
C59 C 0.8085(2) 0.57108(19) 0.32364(15) 0.0179(6) Uani 1 1 d . . . . .
C60 C 0.8171(2) 0.65543(19) 0.29423(16) 0.0202(6) Uani 1 1 d . . . . .
H60 H 0.805765 0.706926 0.321152 0.024 Uiso 1 1 calc R U . . .
C61 C 0.8416(2) 0.66720(19) 0.22704(16) 0.0187(6) Uani 1 1 d . . . . .
C62 C 0.8548(2) 0.59063(19) 0.18801(16) 0.0202(6) Uani 1 1 d . . . . .
H62 H 0.868841 0.597039 0.140886 0.024 Uiso 1 1 calc R U . . .
C63 C 0.8483(2) 0.50504(19) 0.21497(15) 0.0171(6) Uani 1 1 d . . . . .
C64 C 0.7761(2) 0.56048(19) 0.39594(16) 0.0210(6) Uani 1 1 d . . . . .
H64 H 0.749076 0.496153 0.397235 0.025 Uiso 1 1 calc R U . . .
C65 C 0.8610(2) 0.5812(2) 0.46319(17) 0.0340(8) Uani 1 1 d . . . . .
H65A H 0.837207 0.574740 0.508322 0.051 Uiso 1 1 calc R U . . .
H65B H 0.890509 0.643269 0.462033 0.051 Uiso 1 1 calc R U . . .
H65C H 0.909622 0.538934 0.462231 0.051 Uiso 1 1 calc R U . . .
C66 C 0.6964(2) 0.6206(2) 0.40124(17) 0.0262(7) Uani 1 1 d . . . . .
H66A H 0.723369 0.684175 0.406304 0.039 Uiso 1 1 calc R U . . .
H66B H 0.670432 0.605526 0.444290 0.039 Uiso 1 1 calc R U . . .
H66C H 0.644125 0.610697 0.356517 0.039 Uiso 1 1 calc R U . . .
C67 C 0.8544(2) 0.76039(19) 0.19650(17) 0.0230(7) Uani 1 1 d . . . . .
H67 H 0.870831 0.751198 0.147613 0.028 Uiso 1 1 calc R U . . .
C68 C 0.9405(2) 0.8188(2) 0.24606(19) 0.0341(8) Uani 1 1 d . . . . .
H68A H 0.998274 0.785941 0.253785 0.051 Uiso 1 1 calc R U . . .
H68B H 0.925410 0.832490 0.293677 0.051 Uiso 1 1 calc R U . . .
H68C H 0.952831 0.875306 0.222427 0.051 Uiso 1 1 calc R U . . .
C69 C 0.7616(2) 0.8068(2) 0.18286(18) 0.0313(8) Uani 1 1 d . . . . .
H69A H 0.740097 0.812546 0.228983 0.047 Uiso 1 1 calc R U . . .
H69B H 0.710947 0.770730 0.145966 0.047 Uiso 1 1 calc R U . . .
H69C H 0.773792 0.867030 0.164832 0.047 Uiso 1 1 calc R U . . .
C70 C 0.8683(2) 0.4243(2) 0.17048(15) 0.0211(6) Uani 1 1 d . . . . .
H70 H 0.834343 0.368884 0.186056 0.025 Uiso 1 1 calc R U . . .
C71 C 0.9761(3) 0.4139(3) 0.1888(2) 0.0449(10) Uani 1 1 d . . . . .
H71A H 0.998840 0.409347 0.242132 0.067 Uiso 1 1 calc R U . . .
H71B H 1.011356 0.466642 0.172973 0.067 Uiso 1 1 calc R U . . .
H71C H 0.987712 0.359050 0.163193 0.067 Uiso 1 1 calc R U . . .
C72 C 0.8317(3) 0.4284(2) 0.08772(17) 0.0372(9) Uani 1 1 d . . . . .
H72A H 0.868844 0.478312 0.069899 0.056 Uiso 1 1 calc R U . . .
H72B H 0.762803 0.438280 0.076435 0.056 Uiso 1 1 calc R U . . .
H72C H 0.839773 0.371300 0.063390 0.056 Uiso 1 1 calc R U . . .
C22 C 0.2063(10) 0.0349(4) 0.1962(4) 0.0160(10) Uani 0.717(8) 1 d D U P A 1
C23 C 0.1824(7) 0.0224(4) 0.1183(3) 0.0184(10) Uani 0.717(8) 1 d D U P A 1
C24 C 0.1693(5) -0.0653(4) 0.0880(3) 0.0199(10) Uani 0.717(8) 1 d D U P A 1
H24 H 0.152136 -0.074088 0.035854 0.024 Uiso 0.717(8) 1 calc R U P A 1
C25 C 0.1798(4) -0.1407(3) 0.1296(3) 0.0189(10) Uani 0.717(8) 1 d D U P A 1
C26 C 0.2060(5) -0.1270(4) 0.2056(3) 0.0195(10) Uani 0.717(8) 1 d D U P A 1
H26 H 0.214360 -0.177751 0.235360 0.023 Uiso 0.717(8) 1 calc R U P A 1
C27 C 0.2204(8) -0.0403(4) 0.2394(3) 0.0179(10) Uani 0.717(8) 1 d D U P A 1
C28 C 0.1659(7) 0.1017(4) 0.0688(4) 0.0215(11) Uani 0.717(8) 1 d D U P A 1
H28 H 0.214084 0.153433 0.092383 0.026 Uiso 0.717(8) 1 calc R U P A 1
C29 C 0.1810(8) 0.0836(5) -0.0088(4) 0.0273(15) Uani 0.717(8) 1 d D U P A 1
H29A H 0.130459 0.037427 -0.035448 0.041 Uiso 0.717(8) 1 calc R U P A 1
H29B H 0.244959 0.062192 -0.005406 0.041 Uiso 0.717(8) 1 calc R U P A 1
H29C H 0.177367 0.139569 -0.035321 0.041 Uiso 0.717(8) 1 calc R U P A 1
C30 C 0.0644(9) 0.1320(8) 0.0624(8) 0.0291(18) Uani 0.717(8) 1 d D U P A 1
H30A H 0.053966 0.143906 0.111780 0.044 Uiso 0.717(8) 1 calc R U P A 1
H30B H 0.015428 0.084180 0.036228 0.044 Uiso 0.717(8) 1 calc R U P A 1
H30C H 0.058817 0.187238 0.034998 0.044 Uiso 0.717(8) 1 calc R U P A 1
C31 C 0.1601(3) -0.2353(3) 0.0920(3) 0.0229(10) Uani 0.717(8) 1 d D U P A 1
H31 H 0.141323 -0.227643 0.037671 0.027 Uiso 0.717(8) 1 calc R U P A 1
C32 C 0.2502(7) -0.2862(8) 0.1063(6) 0.0287(17) Uani 0.717(8) 1 d D U P A 1
H32A H 0.233598 -0.347144 0.082650 0.043 Uiso 0.717(8) 1 calc R U P A 1
H32B H 0.274308 -0.290540 0.159507 0.043 Uiso 0.717(8) 1 calc R U P A 1
H32C H 0.300584 -0.253725 0.085919 0.043 Uiso 0.717(8) 1 calc R U P A 1
C33 C 0.0753(3) -0.2899(3) 0.1124(3) 0.0292(12) Uani 0.717(8) 1 d D U P A 1
H33A H 0.090207 -0.297455 0.165636 0.044 Uiso 0.717(8) 1 calc R U P A 1
H33B H 0.063911 -0.349469 0.086212 0.044 Uiso 0.717(8) 1 calc R U P A 1
H33C H 0.017057 -0.258153 0.098399 0.044 Uiso 0.717(8) 1 calc R U P A 1
C34 C 0.2521(7) -0.0277(6) 0.3231(3) 0.0211(11) Uani 0.717(8) 1 d D U P A 1
H34 H 0.270284 0.038426 0.335751 0.025 Uiso 0.717(8) 1 calc R U P A 1
C35 C 0.3419(8) -0.0767(7) 0.3545(4) 0.0246(16) Uani 0.717(8) 1 d D U P A 1
H35A H 0.391444 -0.062234 0.326519 0.037 Uiso 0.717(8) 1 calc R U P A 1
H35B H 0.323431 -0.142150 0.350593 0.037 Uiso 0.717(8) 1 calc R U P A 1
H35C H 0.367960 -0.057026 0.406392 0.037 Uiso 0.717(8) 1 calc R U P A 1
C36 C 0.1683(8) -0.0580(9) 0.3591(4) 0.0273(17) Uani 0.717(8) 1 d D U P A 1
H36A H 0.155776 -0.124067 0.354413 0.041 Uiso 0.717(8) 1 calc R U P A 1
H36B H 0.109843 -0.031225 0.334424 0.041 Uiso 0.717(8) 1 calc R U P A 1
H36C H 0.185773 -0.038027 0.411362 0.041 Uiso 0.717(8) 1 calc R U P A 1
C22A C 0.209(3) 0.0291(10) 0.2067(10) 0.0157(18) Uani 0.283(8) 1 d D U P A 2
C23A C 0.1858(18) 0.0070(10) 0.1295(9) 0.0164(16) Uani 0.283(8) 1 d D U P A 2
C24A C 0.1785(12) -0.0846(9) 0.1050(8) 0.0164(17) Uani 0.283(8) 1 d D U P A 2
H24A H 0.166903 -0.099635 0.053675 0.020 Uiso 0.283(8) 1 calc R U P A 2
C25A C 0.1880(12) -0.1525(8) 0.1539(7) 0.0181(16) Uani 0.283(8) 1 d D U P A 2
C26A C 0.2137(13) -0.1303(10) 0.2288(7) 0.0170(18) Uani 0.283(8) 1 d D U P A 2
H26A H 0.224165 -0.176832 0.262662 0.020 Uiso 0.283(8) 1 calc R U P A 2
C27A C 0.224(2) -0.0404(11) 0.2552(8) 0.0169(17) Uani 0.283(8) 1 d D U P A 2
C28A C 0.1702(18) 0.0814(11) 0.0757(10) 0.0201(18) Uani 0.283(8) 1 d D U P A 2
H28A H 0.217551 0.134294 0.098147 0.024 Uiso 0.283(8) 1 calc R U P A 2
C29A C 0.1915(18) 0.0577(13) 0.0009(10) 0.024(3) Uani 0.283(8) 1 d D U P A 2
H29D H 0.143004 0.009411 -0.025078 0.036 Uiso 0.283(8) 1 calc R U P A 2
H29E H 0.256353 0.037085 0.008502 0.036 Uiso 0.283(8) 1 calc R U P A 2
H29F H 0.188724 0.111271 -0.028519 0.036 Uiso 0.283(8) 1 calc R U P A 2
C30A C 0.069(2) 0.113(2) 0.066(2) 0.027(3) Uani 0.283(8) 1 d D U P A 2
H30D H 0.064735 0.146107 0.111383 0.040 Uiso 0.283(8) 1 calc R U P A 2
H30E H 0.020083 0.060172 0.056513 0.040 Uiso 0.283(8) 1 calc R U P A 2
H30F H 0.056820 0.152480 0.024753 0.040 Uiso 0.283(8) 1 calc R U P A 2
C31A C 0.1738(7) -0.2521(8) 0.1259(7) 0.0223(18) Uani 0.283(8) 1 d D U P A 2
H31A H 0.174117 -0.290462 0.169131 0.027 Uiso 0.283(8) 1 calc R U P A 2
C32A C 0.2567(16) -0.275(2) 0.0910(15) 0.025(3) Uani 0.283(8) 1 d D U P A 2
H32D H 0.248023 -0.340084 0.076460 0.037 Uiso 0.283(8) 1 calc R U P A 2
H32E H 0.318888 -0.261091 0.126787 0.037 Uiso 0.283(8) 1 calc R U P A 2
H32F H 0.256346 -0.240103 0.047425 0.037 Uiso 0.283(8) 1 calc R U P A 2
C33A C 0.0772(8) -0.2753(8) 0.0704(7) 0.027(3) Uani 0.283(8) 1 d D U P A 2
H33D H 0.067247 -0.340544 0.058325 0.041 Uiso 0.283(8) 1 calc R U P A 2
H33E H 0.077935 -0.242856 0.025496 0.041 Uiso 0.283(8) 1 calc R U P A 2
H33F H 0.024388 -0.257294 0.091686 0.041 Uiso 0.283(8) 1 calc R U P A 2
C34A C 0.2544(18) -0.0218(17) 0.3384(9) 0.0223(19) Uani 0.283(8) 1 d D U P A 2
H34A H 0.266568 0.045200 0.348287 0.027 Uiso 0.283(8) 1 calc R U P A 2
C35A C 0.348(2) -0.063(2) 0.3724(12) 0.023(3) Uani 0.283(8) 1 d D U P A 2
H35D H 0.372969 -0.038732 0.423403 0.035 Uiso 0.283(8) 1 calc R U P A 2
H35E H 0.397021 -0.046608 0.343837 0.035 Uiso 0.283(8) 1 calc R U P A 2
H35F H 0.335446 -0.128557 0.371582 0.035 Uiso 0.283(8) 1 calc R U P A 2
C36A C 0.175(2) -0.057(2) 0.3776(11) 0.022(3) Uani 0.283(8) 1 d D U P A 2
H36D H 0.156354 -0.121683 0.364296 0.032 Uiso 0.283(8) 1 calc R U P A 2
H36E H 0.118109 -0.023764 0.362398 0.032 Uiso 0.283(8) 1 calc R U P A 2
H36F H 0.199822 -0.048628 0.431095 0.032 Uiso 0.283(8) 1 calc R U P A 2
C80 C 0.6414(3) 0.3387(3) 0.6860(3) 0.0622(13) Uani 1 1 d . . . . .
H80A H 0.582153 0.336508 0.646740 0.093 Uiso 1 1 calc R U . . .
H80B H 0.644253 0.390476 0.720329 0.093 Uiso 1 1 calc R U . . .
H80C H 0.641083 0.282737 0.712465 0.093 Uiso 1 1 calc R U . . .
C81 C 0.7283(3) 0.3482(2) 0.6529(2) 0.0327(8) Uani 1 1 d . . . . .
C82 C 0.7213(2) 0.3221(2) 0.58017(19) 0.0334(8) Uani 1 1 d . . . . .
H82 H 0.660235 0.297531 0.550613 0.040 Uiso 1 1 calc R U . . .
C83 C 0.8006(3) 0.3309(2) 0.5496(2) 0.0417(9) Uani 1 1 d . . . . .
H83 H 0.793485 0.314079 0.498978 0.050 Uiso 1 1 calc R U . . .
C84 C 0.8893(3) 0.3634(3) 0.5912(2) 0.0459(10) Uani 1 1 d . . . . .
H84 H 0.944321 0.367879 0.570043 0.055 Uiso 1 1 calc R U . . .
C85 C 0.8990(3) 0.3895(3) 0.6633(2) 0.0474(10) Uani 1 1 d . . . . .
H85 H 0.960899 0.412405 0.692471 0.057 Uiso 1 1 calc R U . . .
C86 C 0.8195(3) 0.3828(2) 0.6941(2) 0.0432(10) Uani 1 1 d . . . . .
H86 H 0.827076 0.402077 0.744290 0.052 Uiso 1 1 calc R U . . .
C73 C 0.9620(4) 0.8771(3) 0.4678(3) 0.0649(15) Uani 0.900(5) 1 d D U P B 1
H73A H 0.976577 0.921639 0.433068 0.097 Uiso 0.900(5) 1 calc R U P B 1
H73B H 0.980205 0.818225 0.453986 0.097 Uiso 0.900(5) 1 calc R U P B 1
H73C H 0.998825 0.896602 0.517714 0.097 Uiso 0.900(5) 1 calc R U P B 1
C74 C 0.8563(4) 0.8694(3) 0.4656(2) 0.0485(12) Uani 0.900(5) 1 d D U P B 1
C75 C 0.8208(5) 0.8407(3) 0.5245(3) 0.0627(15) Uani 0.900(5) 1 d D U P B 1
H75 H 0.865614 0.827651 0.568141 0.075 Uiso 0.900(5) 1 calc R U P B 1
C76 C 0.7222(5) 0.8299(3) 0.5233(3) 0.0693(16) Uani 0.900(5) 1 d D U P B 1
H76 H 0.699574 0.809213 0.564744 0.083 Uiso 0.900(5) 1 calc R U P B 1
C77 C 0.6599(5) 0.8499(4) 0.4614(4) 0.0757(17) Uani 0.900(5) 1 d D U P B 1
H77 H 0.592304 0.844183 0.459625 0.091 Uiso 0.900(5) 1 calc R U P B 1
C78 C 0.6925(4) 0.8791(4) 0.3988(3) 0.0638(15) Uani 0.900(5) 1 d D U P B 1
H78 H 0.647373 0.891879 0.355198 0.077 Uiso 0.900(5) 1 calc R U P B 1
C79 C 0.7898(3) 0.8887(3) 0.4021(3) 0.0464(12) Uani 0.900(5) 1 d D U P B 1
H79 H 0.812487 0.908761 0.360557 0.056 Uiso 0.900(5) 1 calc R U P B 1
C73A C 0.619(2) 0.861(4) 0.413(3) 0.083(9) Uani 0.100(5) 1 d D U P B 2
H73D H 0.598189 0.808303 0.437758 0.124 Uiso 0.100(5) 1 calc R U P B 2
H73E H 0.595790 0.851193 0.359739 0.124 Uiso 0.100(5) 1 calc R U P B 2
H73F H 0.592794 0.914651 0.429781 0.124 Uiso 0.100(5) 1 calc R U P B 2
C74A C 0.7274(18) 0.876(2) 0.4321(16) 0.059(4) Uani 0.100(5) 1 d DG U P B 2
C75A C 0.779(2) 0.854(2) 0.5007(15) 0.058(4) Uani 0.100(5) 1 d DG U P B 2
H75A H 0.745204 0.825811 0.534165 0.070 Uiso 0.100(5) 1 calc R U P B 2
C76A C 0.879(2) 0.872(2) 0.5205(13) 0.055(5) Uani 0.100(5) 1 d DG U P B 2
H76A H 0.914315 0.856695 0.567380 0.066 Uiso 0.100(5) 1 calc R U P B 2
C77A C 0.9283(18) 0.913(2) 0.4716(17) 0.056(5) Uani 0.100(5) 1 d DG U P B 2
H77A H 0.996997 0.925651 0.485046 0.067 Uiso 0.100(5) 1 calc R U P B 2
C78A C 0.877(2) 0.9357(18) 0.4029(16) 0.053(5) Uani 0.100(5) 1 d DG U P B 2
H78A H 0.910567 0.963725 0.369498 0.064 Uiso 0.100(5) 1 calc R U P B 2
C79A C 0.777(2) 0.917(2) 0.3832(13) 0.058(5) Uani 0.100(5) 1 d DG U P B 2
H79A H 0.741455 0.932841 0.336282 0.070 Uiso 0.100(5) 1 calc R U P B 2

loop_
_atom_site_aniso_label
_atom_site_aniso_U_11
_atom_site_aniso_U_22
_atom_site_aniso_U_33
_atom_site_aniso_U_23
_atom_site_aniso_U_13
_atom_site_aniso_U_12
La1 0.01383(8) 0.01586(9) 0.01337(9) 0.00133(6) 0.00336(6) 0.00100(6)
I1 0.03680(13) 0.02995(12) 0.01613(11) 0.00349(8) 0.00840(9) 0.01171(10)
N1 0.0171(12) 0.0157(12) 0.0222(13) 0.0004(10) 0.0073(11) 0.0031(10)
N2 0.0162(12) 0.0122(12) 0.0196(13) 0.0042(10) 0.0003(10) 0.0020(10)
C1 0.0149(14) 0.0220(15) 0.0082(13) 0.0034(11) 0.0003(11) 0.0039(11)
C2 0.0182(14) 0.0170(14) 0.0119(14) 0.0028(11) 0.0021(12) 0.0027(11)
C3 0.0240(16) 0.0193(15) 0.0201(15) 0.0061(12) 0.0094(13) 0.0087(12)
C4 0.0210(15) 0.0271(17) 0.0257(17) 0.0059(13) 0.0123(14) 0.0078(13)
C5 0.0178(14) 0.0215(16) 0.0200(15) 0.0067(12) 0.0069(12) 0.0010(12)
C6 0.0161(14) 0.0172(15) 0.0142(14) 0.0047(11) 0.0023(12) 0.0034(11)
C7 0.0185(14) 0.0116(13) 0.0148(14) 0.0038(11) 0.0067(12) 0.0055(11)
C8 0.0192(14) 0.0137(14) 0.0158(14) 0.0033(11) 0.0051(12) 0.0062(11)
C9 0.0211(15) 0.0154(15) 0.0160(15) 0.0002(11) 0.0010(12) 0.0046(12)
C10 0.0197(14) 0.0126(14) 0.0168(14) 0.0032(11) 0.0074(12) 0.0062(11)
C11 0.0191(14) 0.0162(14) 0.0142(14) 0.0039(11) 0.0040(12) 0.0044(11)
C12 0.0167(14) 0.0161(14) 0.0164(14) 0.0030(11) 0.0061(12) 0.0051(11)
C13 0.0307(17) 0.0207(16) 0.0145(15) 0.0045(12) 0.0065(13) 0.0017(13)
C14 0.0391(19) 0.0251(17) 0.0184(16) 0.0028(13) -0.0013(15) 0.0011(15)
C15 0.047(2) 0.042(2) 0.0196(17) 0.0001(15) 0.0144(16) 0.0135(18)
C16 0.0195(15) 0.0147(14) 0.0215(16) 0.0024(12) 0.0057(13) 0.0030(12)
C17 0.0315(18) 0.0273(18) 0.0264(17) 0.0041(14) 0.0121(15) -0.0014(14)
C18 0.0320(18) 0.0162(16) 0.040(2) 0.0045(14) 0.0127(16) 0.0008(13)
C19 0.0185(15) 0.0264(17) 0.0169(15) 0.0063(12) 0.0024(12) 0.0013(12)
C20 0.0275(18) 0.049(2) 0.0179(17) 0.0046(15) 0.0018(14) -0.0002(16)
C21 0.0250(18) 0.046(2) 0.035(2) 0.0094(17) -0.0008(16) 0.0108(16)
C37 0.0182(14) 0.0146(14) 0.0121(14) -0.0008(11) 0.0060(11) 0.0028(11)
C38 0.0168(14) 0.0164(14) 0.0134(14) -0.0003(11) 0.0053(12) 0.0017(11)
C39 0.0248(16) 0.0209(16) 0.0155(15) 0.0023(12) 0.0028(13) 0.0073(13)
C40 0.0196(15) 0.0255(16) 0.0167(15) 0.0028(12) 0.0005(12) 0.0038(13)
C41 0.0197(15) 0.0215(16) 0.0167(15) -0.0018(12) 0.0027(12) -0.0011(12)
C42 0.0184(14) 0.0186(15) 0.0125(14) 0.0000(11) 0.0051(12) 0.0029(12)
C43 0.0154(14) 0.0132(14) 0.0164(14) 0.0035(11) 0.0009(12) 0.0070(11)
C44 0.0218(15) 0.0131(14) 0.0165(15) 0.0032(11) 0.0056(12) 0.0054(11)
C45 0.0186(14) 0.0134(14) 0.0211(15) 0.0035(11) 0.0076(12) 0.0022(11)
C46 0.0161(14) 0.0144(14) 0.0198(15) 0.0018(11) 0.0042(12) 0.0042(11)
C47 0.0205(15) 0.0149(14) 0.0179(15) 0.0003(11) 0.0063(12) 0.0023(12)
C48 0.0189(14) 0.0161(14) 0.0176(15) 0.0046(11) 0.0064(12) 0.0053(12)
C49 0.0264(16) 0.0184(15) 0.0183(15) 0.0007(12) 0.0092(13) 0.0015(13)
C50 0.0366(19) 0.0230(17) 0.0242(17) 0.0023(13) 0.0160(15) 0.0000(14)
C51 0.041(2) 0.0304(18) 0.0194(17) 0.0080(14) 0.0076(15) 0.0055(15)
C52 0.0196(15) 0.0155(15) 0.0252(16) -0.0037(12) 0.0064(13) 0.0013(12)
C53 0.0334(19) 0.0323(19) 0.0256(18) -0.0050(15) 0.0035(15) -0.0071(15)
C54 0.035(2) 0.0183(17) 0.049(2) -0.0018(16) 0.0004(18) 0.0007(15)
C55 0.0180(15) 0.0216(16) 0.0220(16) -0.0013(12) 0.0070(13) -0.0009(12)
C56 0.0269(17) 0.046(2) 0.0267(18) 0.0057(15) 0.0140(15) 0.0050(16)
C57 0.0200(16) 0.036(2) 0.039(2) 0.0063(16) 0.0092(15) 0.0095(14)
C58 0.0113(13) 0.0182(15) 0.0173(15) 0.0021(12) -0.0008(12) -0.0020(11)
C59 0.0175(14) 0.0199(15) 0.0153(15) 0.0000(12) 0.0029(12) 0.0001(12)
C60 0.0230(15) 0.0164(15) 0.0200(15) -0.0013(12) 0.0038(13) -0.0009(12)
C61 0.0198(15) 0.0153(14) 0.0204(15) 0.0021(12) 0.0041(13) -0.0005(12)
C62 0.0197(15) 0.0229(16) 0.0175(15) 0.0022(12) 0.0039(12) 0.0001(12)
C63 0.0145(14) 0.0190(15) 0.0171(15) -0.0003(12) 0.0021(12) 0.0014(11)
C64 0.0279(16) 0.0157(15) 0.0206(16) 0.0018(12) 0.0096(13) -0.0026(12)
C65 0.040(2) 0.044(2) 0.0165(17) -0.0003(15) 0.0040(15) 0.0007(17)
C66 0.0342(18) 0.0215(16) 0.0267(17) -0.0012(13) 0.0170(15) -0.0016(14)
C67 0.0293(17) 0.0194(16) 0.0214(16) 0.0023(12) 0.0091(14) -0.0010(13)
C68 0.039(2) 0.0263(18) 0.036(2) 0.0004(15) 0.0104(17) -0.0052(15)
C69 0.040(2) 0.0214(17) 0.0340(19) 0.0093(14) 0.0121(16) 0.0021(15)
C70 0.0292(17) 0.0196(15) 0.0174(15) 0.0034(12) 0.0104(13) 0.0034(13)
C71 0.038(2) 0.057(3) 0.042(2) -0.0087(19) 0.0083(18) 0.0239(19)
C72 0.051(2) 0.038(2) 0.0236(18) -0.0055(15) 0.0070(17) 0.0164(18)
C22 0.013(2) 0.0179(16) 0.0182(19) 0.0034(13) 0.006(2) -0.0020(16)
C23 0.0180(19) 0.0208(18) 0.0170(19) 0.0041(13) 0.0056(18) -0.0002(18)
C24 0.022(2) 0.0219(18) 0.016(2) 0.0030(13) 0.0047(19) 0.0006(16)
C25 0.0197(19) 0.0202(15) 0.016(2) 0.0010(14) 0.0038(19) -0.0012(14)
C26 0.023(2) 0.0182(15) 0.017(2) 0.0039(16) 0.005(2) 0.0017(15)
C27 0.019(2) 0.0196(15) 0.016(2) 0.0030(14) 0.008(2) -0.0007(14)
C28 0.025(2) 0.022(2) 0.0156(19) 0.0044(18) 0.0010(17) -0.001(2)
C29 0.040(4) 0.024(4) 0.016(2) 0.006(2) 0.005(2) 0.002(3)
C30 0.027(2) 0.033(5) 0.026(3) 0.008(4) 0.000(2) 0.005(3)
C31 0.0287(19) 0.0205(16) 0.019(2) 0.0009(15) 0.0059(18) -0.0010(14)
C32 0.034(2) 0.025(3) 0.026(4) -0.001(3) 0.006(2) 0.005(2)
C33 0.035(2) 0.022(2) 0.030(3) 0.000(2) 0.010(2) -0.0069(17)
C34 0.030(2) 0.015(2) 0.018(2) 0.0036(18) 0.007(2) -0.0013(17)
C35 0.029(2) 0.024(4) 0.019(4) 0.005(3) 0.004(3) -0.001(2)
C36 0.034(3) 0.036(3) 0.015(4) 0.015(4) 0.009(3) 0.010(2)
C22A 0.014(4) 0.017(3) 0.018(3) 0.003(2) 0.008(3) -0.001(3)
C23A 0.015(3) 0.017(2) 0.018(3) 0.004(2) 0.007(3) 0.000(3)
C24A 0.018(4) 0.017(2) 0.015(3) 0.004(2) 0.005(3) 0.000(3)
C25A 0.023(3) 0.016(2) 0.016(3) 0.004(2) 0.005(3) -0.001(2)
C26A 0.019(4) 0.017(2) 0.015(3) 0.004(2) 0.005(3) 0.002(3)
C27A 0.018(3) 0.017(2) 0.017(3) 0.003(2) 0.009(3) -0.001(2)
C28A 0.023(4) 0.017(3) 0.018(3) 0.004(3) 0.002(3) -0.001(3)
C29A 0.033(6) 0.020(8) 0.019(4) 0.007(4) 0.005(5) 0.006(6)
C30A 0.029(5) 0.028(9) 0.023(6) 0.004(6) 0.002(4) 0.009(5)
C31A 0.030(3) 0.016(2) 0.019(4) 0.002(3) 0.003(3) -0.001(3)
C32A 0.032(4) 0.018(6) 0.023(8) -0.003(6) 0.005(5) -0.002(4)
C33A 0.032(4) 0.020(5) 0.025(5) 0.003(4) 0.000(4) -0.004(3)
C34A 0.030(3) 0.021(4) 0.017(3) 0.002(3) 0.007(3) 0.001(3)
C35A 0.027(4) 0.023(8) 0.018(6) 0.000(6) 0.005(5) -0.002(5)
C36A 0.028(5) 0.026(6) 0.011(6) 0.004(6) 0.004(5) 0.004(5)
C80 0.079(3) 0.049(3) 0.082(3) 0.030(2) 0.054(3) 0.030(2)
C81 0.040(2) 0.0251(18) 0.039(2) 0.0164(15) 0.0157(17) 0.0141(15)
C82 0.0255(17) 0.037(2) 0.034(2) 0.0038(16) -0.0011(15) 0.0016(15)
C83 0.051(2) 0.042(2) 0.034(2) -0.0062(17) 0.0154(19) -0.0004(19)
C84 0.034(2) 0.041(2) 0.066(3) 0.000(2) 0.021(2) 0.0012(18)
C85 0.038(2) 0.036(2) 0.055(3) 0.0020(19) -0.013(2) -0.0051(18)
C86 0.066(3) 0.036(2) 0.0231(19) 0.0066(16) 0.0000(19) 0.009(2)
C73 0.080(4) 0.050(3) 0.057(3) 0.010(3) -0.001(3) 0.006(3)
C74 0.083(3) 0.026(2) 0.040(2) -0.0010(19) 0.018(2) 0.012(2)
C75 0.123(4) 0.030(3) 0.043(3) 0.000(2) 0.034(3) 0.009(3)
C76 0.123(5) 0.034(3) 0.068(3) -0.009(2) 0.060(3) 0.012(3)
C77 0.097(4) 0.044(3) 0.103(4) -0.010(3) 0.059(3) 0.010(3)
C78 0.079(3) 0.046(3) 0.075(4) -0.003(3) 0.029(3) 0.025(3)
C79 0.073(3) 0.030(2) 0.043(3) 0.0018(19) 0.022(2) 0.019(2)
C73A 0.095(9) 0.064(19) 0.10(2) -0.018(19) 0.034(12) 0.020(15)
C74A 0.092(7) 0.030(7) 0.064(7) -0.011(7) 0.032(6) 0.020(7)
C75A 0.097(7) 0.027(8) 0.061(7) -0.009(7) 0.035(7) 0.019(7)
C76A 0.097(8) 0.026(9) 0.048(8) -0.011(8) 0.025(7) 0.019(8)
C77A 0.088(9) 0.032(11) 0.054(9) -0.006(9) 0.023(8) 0.022(10)
C78A 0.087(8) 0.031(9) 0.049(8) -0.004(8) 0.027(8) 0.014(8)
C79A 0.087(8) 0.034(9) 0.058(8) -0.006(8) 0.021(7) 0.020(8)

loop_
_atom_type_symbol
_atom_type_description
_atom_type_scat_dispersion_real
_atom_type_scat_dispersion_imag
_atom_type_scat_source
C C 0.0033 0.0016 'International Tables Vol C Tables 4.2.6.8 and 6.1.1.4'
H H 0.0000 0.0000 'International Tables Vol C Tables 4.2.6.8 and 6.1.1.4'
I I -0.4742 1.8119 'International Tables Vol C Tables 4.2.6.8 and 6.1.1.4'
La La -0.2871 2.4523 'International Tables Vol C Tables 4.2.6.8 and 6.1.1.4'
N N 0.0061 0.0033 'International Tables Vol C Tables 4.2.6.8 and 6.1.1.4'

loop_
_geom_angle_atom_site_label_1
_geom_angle_atom_site_label_2
_geom_angle_atom_site_label_3
_geom_angle
_geom_angle_site_symmetry_1
_geom_angle_site_symmetry_3
_geom_angle_publ_flag
I1 La1 C7 112.63(5) . . ?
I1 La1 C8 129.48(5) . . ?
I1 La1 C9 116.68(5) . . ?
I1 La1 C10 91.69(5) . . ?
I1 La1 C11 77.85(5) . . ?
I1 La1 C12 87.41(5) . . ?
I1 La1 C43 110.96(5) . . ?
I1 La1 C44 128.37(5) . . ?
I1 La1 C45 115.75(5) . . ?
I1 La1 C46 90.82(5) . . ?
I1 La1 C47 77.05(5) . . ?
I1 La1 C48 86.05(5) . . ?
N1 La1 I1 106.10(6) . . ?
N1 La1 C7 56.88(7) . . ?
N1 La1 C8 74.90(7) . . ?
N1 La1 C9 99.51(8) . . ?
N1 La1 C10 108.72(7) . . ?
N1 La1 C11 92.73(8) . . ?
N1 La1 C12 67.72(8) . . ?
N1 La1 C43 110.20(8) . . ?
N1 La1 C44 85.52(8) . . ?
N1 La1 C45 65.91(8) . . ?
N1 La1 C46 70.62(7) . . ?
N1 La1 C47 94.11(7) . . ?
N1 La1 C48 114.01(8) . . ?
N2 La1 I1 105.59(6) . . ?
N2 La1 N1 148.31(8) . . ?
N2 La1 C7 109.92(7) . . ?
N2 La1 C8 85.23(8) . . ?
N2 La1 C9 65.95(8) . . ?
N2 La1 C10 70.49(7) . . ?
N2 La1 C11 94.10(7) . . ?
N2 La1 C12 114.11(7) . . ?
N2 La1 C43 56.96(7) . . ?
N2 La1 C44 74.67(8) . . ?
N2 La1 C45 99.67(8) . . ?
N2 La1 C46 108.72(7) . . ?
N2 La1 C47 92.67(7) . . ?
N2 La1 C48 68.03(7) . . ?
C7 La1 C8 25.91(7) . . ?
C7 La1 C9 44.84(7) . . ?
C7 La1 C10 52.60(7) . . ?
C7 La1 C11 44.94(7) . . ?
C7 La1 C12 25.81(7) . . ?
C7 La1 C45 112.14(7) . . ?
C7 La1 C46 126.29(7) . . ?
C7 La1 C47 150.68(7) . . ?
C7 La1 C48 160.48(7) . . ?
C8 La1 C9 25.30(7) . . ?
C8 La1 C10 44.86(7) . . ?
C8 La1 C11 51.91(7) . . ?
C8 La1 C12 45.05(7) . . ?
C8 La1 C45 110.43(7) . . ?
C8 La1 C46 132.98(7) . . ?
C8 La1 C47 152.96(7) . . ?
C8 La1 C48 141.15(7) . . ?
C9 La1 C10 24.98(7) . . ?
C9 La1 C11 43.58(7) . . ?
C9 La1 C12 51.39(7) . . ?
C9 La1 C46 152.51(7) . . ?
C9 La1 C47 156.54(7) . . ?
C9 La1 C48 132.58(7) . . ?
C10 La1 C46 177.49(7) . . ?
C10 La1 C47 156.69(7) . . ?
C11 La1 C10 24.79(7) . . ?
C11 La1 C46 156.63(7) . . ?
C11 La1 C47 154.91(7) . . ?
C11 La1 C48 151.87(7) . . ?
C12 La1 C10 44.32(7) . . ?
C12 La1 C11 25.09(7) . . ?
C12 La1 C46 135.95(7) . . ?
C12 La1 C47 151.97(7) . . ?
C12 La1 C48 173.46(7) . . ?
C43 La1 C7 136.41(7) . . ?
C43 La1 C8 115.80(7) . . ?
C43 La1 C9 112.47(7) . . ?
C43 La1 C10 126.34(7) . . ?
C43 La1 C11 150.86(7) . . ?
C43 La1 C12 160.83(7) . . ?
C43 La1 C45 45.09(7) . . ?
C43 La1 C46 52.44(7) . . ?
C43 La1 C47 44.37(7) . . ?
C43 La1 C48 25.56(7) . . ?
C44 La1 C7 115.44(7) . . ?
C44 La1 C8 102.15(7) . . ?
C44 La1 C9 110.25(7) . . ?
C44 La1 C10 132.73(7) . . ?
C44 La1 C11 153.14(7) . . ?
C44 La1 C12 141.02(7) . . ?
C44 La1 C43 26.06(7) . . ?
C44 La1 C45 25.68(7) . . ?
C44 La1 C46 45.04(7) . . ?
C44 La1 C47 51.69(7) . . ?
C44 La1 C48 45.05(7) . . ?
C45 La1 C9 127.57(7) . . ?
C45 La1 C10 152.55(7) . . ?
C45 La1 C11 156.70(7) . . ?
C45 La1 C12 132.25(7) . . ?
C45 La1 C46 24.94(7) . . ?
C45 La1 C47 43.32(7) . . ?
C45 La1 C48 51.37(7) . . ?
C47 La1 C46 24.58(7) . . ?
C48 La1 C10 136.09(7) . . ?
C48 La1 C46 44.04(7) . . ?
C48 La1 C47 24.70(7) . . ?
La1 N1 H1 108(2) . . ?
C1 N1 La1 139.72(19) . . ?
C1 N1 H1 112(2) . . ?
La1 N2 H2 112(2) . . ?
C37 N2 La1 139.73(19) . . ?
C37 N2 H2 108(2) . . ?
N1 C1 C2 117.7(3) . . ?
N1 C1 C6 124.2(2) . . ?
C6 C1 C2 118.1(2) . . ?
C1 C2 C7 115.5(2) . . ?
C3 C2 C1 120.3(3) . . ?
C3 C2 C7 123.9(2) . . ?
C2 C3 H3 119.3 . . ?
C2 C3 C4 121.4(3) . . ?
C4 C3 H3 119.3 . . ?
C3 C4 H4 120.8 . . ?
C5 C4 C3 118.5(3) . . ?
C5 C4 H4 120.8 . . ?
C4 C5 H5 119.1 . . ?
C4 C5 C6 121.9(3) . . ?
C6 C5 H5 119.1 . . ?
C1 C6 C22 120.7(6) . . ?
C1 C6 C22A 123.6(14) . . ?
C5 C6 C1 119.5(2) . . ?
C5 C6 C22 119.4(6) . . ?
C5 C6 C22A 116.8(14) . . ?
C2 C7 La1 108.90(16) . . ?
C8 C7 La1 78.28(15) . . ?
C8 C7 C2 122.2(2) . . ?
C8 C7 C12 119.2(3) . . ?
C12 C7 La1 79.87(15) . . ?
C12 C7 C2 118.5(2) . . ?
C7 C8 La1 75.81(14) . . ?
C7 C8 C13 120.5(2) . . ?
C9 C8 La1 78.85(15) . . ?
C9 C8 C7 118.9(3) . . ?
C9 C8 C13 120.5(2) . . ?
C13 C8 La1 119.25(17) . . ?
La1 C9 H9 116.5 . . ?
C8 C9 La1 75.85(15) . . ?
C8 C9 H9 118.7 . . ?
C8 C9 C10 122.6(3) . . ?
C10 C9 La1 79.42(15) . . ?
C10 C9 H9 118.7 . . ?
C9 C10 La1 75.59(15) . . ?
C9 C10 C16 119.3(2) . . ?
C11 C10 La1 76.44(15) . . ?
C11 C10 C9 117.7(3) . . ?
C11 C10 C16 122.7(2) . . ?
C16 C10 La1 123.13(16) . . ?
La1 C11 H11 115.9 . . ?
C10 C11 La1 78.77(16) . . ?
C10 C11 H11 119.0 . . ?
C10 C11 C12 121.9(3) . . ?
C12 C11 La1 76.77(16) . . ?
C12 C11 H11 119.0 . . ?
C7 C12 La1 74.32(15) . . ?
C7 C12 C19 119.9(2) . . ?
C11 C12 La1 78.14(16) . . ?
C11 C12 C7 119.5(3) . . ?
C11 C12 C19 120.1(3) . . ?
C19 C12 La1 125.00(17) . . ?
C8 C13 H13 108.5 . . ?
C8 C13 C14 113.2(2) . . ?
C8 C13 C15 109.9(2) . . ?
C14 C13 H13 108.5 . . ?
C15 C13 H13 108.5 . . ?
C15 C13 C14 108.2(2) . . ?
C13 C14 H14A 109.5 . . ?
C13 C14 H14B 109.5 . . ?
C13 C14 H14C 109.5 . . ?
H14A C14 H14B 109.5 . . ?
H14A C14 H14C 109.5 . . ?
H14B C14 H14C 109.5 . . ?
C13 C15 H15A 109.5 . . ?
C13 C15 H15B 109.5 . . ?
C13 C15 H15C 109.5 . . ?
H15A C15 H15B 109.5 . . ?
H15A C15 H15C 109.5 . . ?
H15B C15 H15C 109.5 . . ?
C10 C16 H16 108.1 . . ?
C10 C16 C17 114.0(2) . . ?
C10 C16 C18 108.2(2) . . ?
C17 C16 H16 108.1 . . ?
C17 C16 C18 110.1(2) . . ?
C18 C16 H16 108.1 . . ?
C16 C17 H17A 109.5 . . ?
C16 C17 H17B 109.5 . . ?
C16 C17 H17C 109.5 . . ?
H17A C17 H17B 109.5 . . ?
H17A C17 H17C 109.5 . . ?
H17B C17 H17C 109.5 . . ?
C16 C18 H18A 109.5 . . ?
C16 C18 H18B 109.5 . . ?
C16 C18 H18C 109.5 . . ?
H18A C18 H18B 109.5 . . ?
H18A C18 H18C 109.5 . . ?
H18B C18 H18C 109.5 . . ?
C12 C19 H19 107.9 . . ?
C20 C19 C12 115.3(2) . . ?
C20 C19 H19 107.9 . . ?
C20 C19 C21 110.1(3) . . ?
C21 C19 C12 107.5(2) . . ?
C21 C19 H19 107.9 . . ?
C19 C20 H20A 109.5 . . ?
C19 C20 H20B 109.5 . . ?
C19 C20 H20C 109.5 . . ?
H20A C20 H20B 109.5 . . ?
H20A C20 H20C 109.5 . . ?
H20B C20 H20C 109.5 . . ?
C19 C21 H21A 109.5 . . ?
C19 C21 H21B 109.5 . . ?
C19 C21 H21C 109.5 . . ?
H21A C21 H21B 109.5 . . ?
H21A C21 H21C 109.5 . . ?
H21B C21 H21C 109.5 . . ?
N2 C37 C38 118.0(3) . . ?
N2 C37 C42 123.7(2) . . ?
C38 C37 C42 118.2(3) . . ?
C37 C38 C43 115.1(2) . . ?
C39 C38 C37 120.7(3) . . ?
C39 C38 C43 123.8(2) . . ?
C38 C39 H39 119.5 . . ?
C38 C39 C40 121.0(3) . . ?
C40 C39 H39 119.5 . . ?
C39 C40 H40 120.5 . . ?
C41 C40 C39 119.0(3) . . ?
C41 C40 H40 120.5 . . ?
C40 C41 H41 119.3 . . ?
C40 C41 C42 121.5(3) . . ?
C42 C41 H41 119.3 . . ?
C37 C42 C58 120.9(2) . . ?
C41 C42 C37 119.4(3) . . ?
C41 C42 C58 119.4(3) . . ?
C38 C43 La1 109.04(16) . . ?
C44 C43 La1 76.38(15) . . ?
C44 C43 C38 121.9(2) . . ?
C44 C43 C48 119.6(2) . . ?
C48 C43 La1 81.91(16) . . ?
C48 C43 C38 118.4(2) . . ?
C43 C44 La1 77.55(16) . . ?
C43 C44 C49 120.6(2) . . ?
C45 C44 La1 79.72(16) . . ?
C45 C44 C43 119.0(2) . . ?
C45 C44 C49 120.4(3) . . ?
C49 C44 La1 115.87(17) . . ?
La1 C45 H45 115.7 . . ?
C44 C45 La1 74.60(16) . . ?
C44 C45 H45 118.8 . . ?
C46 C45 La1 81.26(17) . . ?
C46 C45 C44 122.4(3) . . ?
C46 C45 H45 118.8 . . ?
C45 C46 La1 73.80(15) . . ?
C45 C46 C52 119.4(3) . . ?
C47 C46 La1 77.55(16) . . ?
C47 C46 C45 117.3(3) . . ?
C47 C46 C52 123.1(2) . . ?
C52 C46 La1 122.88(17) . . ?
La1 C47 H47 117.2 . . ?
C46 C47 La1 77.87(16) . . ?
C46 C47 H47 118.6 . . ?
C46 C47 C48 122.7(3) . . ?
C48 C47 La1 76.85(15) . . ?
C48 C47 H47 118.6 . . ?
C43 C48 La1 72.54(15) . . ?
C43 C48 C55 119.9(2) . . ?
C47 C48 La1 78.45(16) . . ?
C47 C48 C43 118.9(3) . . ?
C47 C48 C55 120.9(2) . . ?
C55 C48 La1 125.32(18) . . ?
C44 C49 H49 107.8 . . ?
C44 C49 C51 110.5(2) . . ?
C50 C49 C44 113.4(2) . . ?
C50 C49 H49 107.8 . . ?
C50 C49 C51 109.4(3) . . ?
C51 C49 H49 107.8 . . ?
C49 C50 H50A 109.5 . . ?
C49 C50 H50B 109.5 . . ?
C49 C50 H50C 109.5 . . ?
H50A C50 H50B 109.5 . . ?
H50A C50 H50C 109.5 . . ?
H50B C50 H50C 109.5 . . ?
C49 C51 H51A 109.5 . . ?
C49 C51 H51B 109.5 . . ?
C49 C51 H51C 109.5 . . ?
H51A C51 H51B 109.5 . . ?
H51A C51 H51C 109.5 . . ?
H51B C51 H51C 109.5 . . ?
C46 C52 H52 107.7 . . ?
C46 C52 C54 108.8(2) . . ?
C53 C52 C46 113.7(2) . . ?
C53 C52 H52 107.7 . . ?
C53 C52 C54 111.0(2) . . ?
C54 C52 H52 107.7 . . ?
C52 C53 H53A 109.5 . . ?
C52 C53 H53B 109.5 . . ?
C52 C53 H53C 109.5 . . ?
H53A C53 H53B 109.5 . . ?
H53A C53 H53C 109.5 . . ?
H53B C53 H53C 109.5 . . ?
C52 C54 H54A 109.5 . . ?
C52 C54 H54B 109.5 . . ?
C52 C54 H54C 109.5 . . ?
H54A C54 H54B 109.5 . . ?
H54A C54 H54C 109.5 . . ?
H54B C54 H54C 109.5 . . ?
C48 C55 H55 107.8 . . ?
C48 C55 C57 108.2(2) . . ?
C56 C55 C48 115.0(2) . . ?
C56 C55 H55 107.8 . . ?
C56 C55 C57 109.9(2) . . ?
C57 C55 H55 107.8 . . ?
C55 C56 H56A 109.5 . . ?
C55 C56 H56B 109.5 . . ?
C55 C56 H56C 109.5 . . ?
H56A C56 H56B 109.5 . . ?
H56A C56 H56C 109.5 . . ?
H56B C56 H56C 109.5 . . ?
C55 C57 H57A 109.5 . . ?
C55 C57 H57B 109.5 . . ?
C55 C57 H57C 109.5 . . ?
H57A C57 H57B 109.5 . . ?
H57A C57 H57C 109.5 . . ?
H57B C57 H57C 109.5 . . ?
C59 C58 C42 121.7(3) . . ?
C63 C58 C42 119.0(2) . . ?
C63 C58 C59 119.2(3) . . ?
C58 C59 C64 120.4(3) . . ?
C60 C59 C58 118.9(3) . . ?
C60 C59 C64 120.7(2) . . ?
C59 C60 H60 118.8 . . ?
C61 C60 C59 122.4(3) . . ?
C61 C60 H60 118.8 . . ?
C60 C61 C67 122.0(3) . . ?
C62 C61 C60 117.5(3) . . ?
C62 C61 C67 120.5(3) . . ?
C61 C62 H62 118.7 . . ?
C61 C62 C63 122.6(3) . . ?
C63 C62 H62 118.7 . . ?
C58 C63 C70 121.1(3) . . ?
C62 C63 C58 119.1(3) . . ?
C62 C63 C70 119.7(3) . . ?
C59 C64 H64 107.9 . . ?
C59 C64 C65 111.9(3) . . ?
C65 C64 H64 107.9 . . ?
C66 C64 C59 111.6(2) . . ?
C66 C64 H64 107.9 . . ?
C66 C64 C65 109.4(2) . . ?
C64 C65 H65A 109.5 . . ?
C64 C65 H65B 109.5 . . ?
C64 C65 H65C 109.5 . . ?
H65A C65 H65B 109.5 . . ?
H65A C65 H65C 109.5 . . ?
H65B C65 H65C 109.5 . . ?
C64 C66 H66A 109.5 . . ?
C64 C66 H66B 109.5 . . ?
C64 C66 H66C 109.5 . . ?
H66A C66 H66B 109.5 . . ?
H66A C66 H66C 109.5 . . ?
H66B C66 H66C 109.5 . . ?
C61 C67 H67 107.0 . . ?
C61 C67 C68 110.6(3) . . ?
C68 C67 H67 107.0 . . ?
C69 C67 C61 112.4(3) . . ?
C69 C67 H67 107.0 . . ?
C69 C67 C68 112.4(3) . . ?
C67 C68 H68A 109.5 . . ?
C67 C68 H68B 109.5 . . ?
C67 C68 H68C 109.5 . . ?
H68A C68 H68B 109.5 . . ?
H68A C68 H68C 109.5 . . ?
H68B C68 H68C 109.5 . . ?
C67 C69 H69A 109.5 . . ?
C67 C69 H69B 109.5 . . ?
C67 C69 H69C 109.5 . . ?
H69A C69 H69B 109.5 . . ?
H69A C69 H69C 109.5 . . ?
H69B C69 H69C 109.5 . . ?
C63 C70 H70 107.5 . . ?
C71 C70 C63 110.0(3) . . ?
C71 C70 H70 107.5 . . ?
C71 C70 C72 109.9(3) . . ?
C72 C70 C63 114.2(2) . . ?
C72 C70 H70 107.5 . . ?
C70 C71 H71A 109.5 . . ?
C70 C71 H71B 109.5 . . ?
C70 C71 H71C 109.5 . . ?
H71A C71 H71B 109.5 . . ?
H71A C71 H71C 109.5 . . ?
H71B C71 H71C 109.5 . . ?
C70 C72 H72A 109.5 . . ?
C70 C72 H72B 109.5 . . ?
C70 C72 H72C 109.5 . . ?
H72A C72 H72B 109.5 . . ?
H72A C72 H72C 109.5 . . ?
H72B C72 H72C 109.5 . . ?
C23 C22 C6 119.3(5) . . ?
C27 C22 C6 121.0(5) . . ?
C27 C22 C23 119.5(5) . . ?
C22 C23 C28 121.6(5) . . ?
C24 C23 C22 117.9(4) . . ?
C24 C23 C28 120.4(4) . . ?
C23 C24 H24 118.2 . . ?
C25 C24 C23 123.6(4) . . ?
C25 C24 H24 118.2 . . ?
C24 C25 C26 117.7(4) . . ?
C24 C25 C31 120.3(4) . . ?
C26 C25 C31 121.9(4) . . ?
C25 C26 H26 119.3 . . ?
C25 C26 C27 121.4(4) . . ?
C27 C26 H26 119.3 . . ?
C22 C27 C34 120.2(5) . . ?
C26 C27 C22 119.8(4) . . ?
C26 C27 C34 119.9(5) . . ?
C23 C28 H28 107.4 . . ?
C23 C28 C29 114.1(4) . . ?
C23 C28 C30 111.5(5) . . ?
C29 C28 H28 107.4 . . ?
C29 C28 C30 108.8(7) . . ?
C30 C28 H28 107.4 . . ?
C28 C29 H29A 109.5 . . ?
C28 C29 H29B 109.5 . . ?
C28 C29 H29C 109.5 . . ?
H29A C29 H29B 109.5 . . ?
H29A C29 H29C 109.5 . . ?
H29B C29 H29C 109.5 . . ?
C28 C30 H30A 109.5 . . ?
C28 C30 H30B 109.5 . . ?
C28 C30 H30C 109.5 . . ?
H30A C30 H30B 109.5 . . ?
H30A C30 H30C 109.5 . . ?
H30B C30 H30C 109.5 . . ?
C25 C31 H31 107.0 . . ?
C32 C31 C25 112.4(6) . . ?
C32 C31 H31 107.0 . . ?
C33 C31 C25 111.9(4) . . ?
C33 C31 H31 107.0 . . ?
C33 C31 C32 111.3(6) . . ?
C31 C32 H32A 109.5 . . ?
C31 C32 H32B 109.5 . . ?
C31 C32 H32C 109.5 . . ?
H32A C32 H32B 109.5 . . ?
H32A C32 H32C 109.5 . . ?
H32B C32 H32C 109.5 . . ?
C31 C33 H33A 109.5 . . ?
C31 C33 H33B 109.5 . . ?
C31 C33 H33C 109.5 . . ?
H33A C33 H33B 109.5 . . ?
H33A C33 H33C 109.5 . . ?
H33B C33 H33C 109.5 . . ?
C27 C34 H34 107.6 . . ?
C27 C34 C35 112.0(5) . . ?
C27 C34 C36 110.9(5) . . ?
C35 C34 H34 107.6 . . ?
C36 C34 H34 107.6 . . ?
C36 C34 C35 110.9(8) . . ?
C34 C35 H35A 109.5 . . ?
C34 C35 H35B 109.5 . . ?
C34 C35 H35C 109.5 . . ?
H35A C35 H35B 109.5 . . ?
H35A C35 H35C 109.5 . . ?
H35B C35 H35C 109.5 . . ?
C34 C36 H36A 109.5 . . ?
C34 C36 H36B 109.5 . . ?
C34 C36 H36C 109.5 . . ?
H36A C36 H36B 109.5 . . ?
H36A C36 H36C 109.5 . . ?
H36B C36 H36C 109.5 . . ?
C23A C22A C6 117.2(12) . . ?
C27A C22A C6 123.9(12) . . ?
C27A C22A C23A 118.7(11) . . ?
C22A C23A C28A 119.7(11) . . ?
C24A C23A C22A 118.8(11) . . ?
C24A C23A C28A 121.4(11) . . ?
C23A C24A H24A 119.3 . . ?
C25A C24A C23A 121.3(11) . . ?
C25A C24A H24A 119.3 . . ?
C24A C25A C26A 119.4(10) . . ?
C24A C25A C31A 120.6(10) . . ?
C26A C25A C31A 120.0(10) . . ?
C25A C26A H26A 119.6 . . ?
C25A C26A C27A 120.8(11) . . ?
C27A C26A H26A 119.6 . . ?
C22A C27A C34A 121.9(13) . . ?
C26A C27A C22A 120.7(12) . . ?
C26A C27A C34A 117.4(12) . . ?
C23A C28A H28A 106.6 . . ?
C23A C28A C29A 113.8(11) . . ?
C23A C28A C30A 111.7(14) . . ?
C29A C28A H28A 106.6 . . ?
C30A C28A H28A 106.6 . . ?
C30A C28A C29A 111.1(18) . . ?
C28A C29A H29D 109.5 . . ?
C28A C29A H29E 109.5 . . ?
C28A C29A H29F 109.5 . . ?
H29D C29A H29E 109.5 . . ?
H29D C29A H29F 109.5 . . ?
H29E C29A H29F 109.5 . . ?
C28A C30A H30D 109.5 . . ?
C28A C30A H30E 109.5 . . ?
C28A C30A H30F 109.5 . . ?
H30D C30A H30E 109.5 . . ?
H30D C30A H30F 109.5 . . ?
H30E C30A H30F 109.5 . . ?
C25A C31A H31A 108.1 . . ?
C32A C31A C25A 111.2(15) . . ?
C32A C31A H31A 108.1 . . ?
C33A C31A C25A 111.8(10) . . ?
C33A C31A H31A 108.1 . . ?
C33A C31A C32A 109.4(15) . . ?
C31A C32A H32D 109.5 . . ?
C31A C32A H32E 109.5 . . ?
C31A C32A H32F 109.5 . . ?
H32D C32A H32E 109.5 . . ?
H32D C32A H32F 109.5 . . ?
H32E C32A H32F 109.5 . . ?
C31A C33A H33D 109.5 . . ?
C31A C33A H33E 109.5 . . ?
C31A C33A H33F 109.5 . . ?
H33D C33A H33E 109.5 . . ?
H33D C33A H33F 109.5 . . ?
H33E C33A H33F 109.5 . . ?
C27A C34A H34A 107.8 . . ?
C27A C34A C35A 111.8(13) . . ?
C27A C34A C36A 112.6(13) . . ?
C35A C34A H34A 107.8 . . ?
C35A C34A C36A 109(2) . . ?
C36A C34A H34A 107.8 . . ?
C34A C35A H35D 109.5 . . ?
C34A C35A H35E 109.5 . . ?
C34A C35A H35F 109.5 . . ?
H35D C35A H35E 109.5 . . ?
H35D C35A H35F 109.5 . . ?
H35E C35A H35F 109.5 . . ?
C34A C36A H36D 109.5 . . ?
C34A C36A H36E 109.5 . . ?
C34A C36A H36F 109.5 . . ?
H36D C36A H36E 109.5 . . ?
H36D C36A H36F 109.5 . . ?
H36E C36A H36F 109.5 . . ?
H80A C80 H80B 109.5 . . ?
H80A C80 H80C 109.5 . . ?
H80B C80 H80C 109.5 . . ?
C81 C80 H80A 109.5 . . ?
C81 C80 H80B 109.5 . . ?
C81 C80 H80C 109.5 . . ?
C82 C81 C80 121.2(4) . . ?
C82 C81 C86 117.1(3) . . ?
C86 C81 C80 121.7(4) . . ?
C81 C82 H82 119.3 . . ?
C83 C82 C81 121.4(3) . . ?
C83 C82 H82 119.3 . . ?
C82 C83 H83 119.7 . . ?
C84 C83 C82 120.5(3) . . ?
C84 C83 H83 119.7 . . ?
C83 C84 H84 120.2 . . ?
C83 C84 C85 119.6(4) . . ?
C85 C84 H84 120.2 . . ?
C84 C85 H85 119.8 . . ?
C84 C85 C86 120.3(3) . . ?
C86 C85 H85 119.8 . . ?
C81 C86 H86 119.5 . . ?
C85 C86 C81 121.0(3) . . ?
C85 C86 H86 119.5 . . ?
H73A C73 H73B 109.5 . . ?
H73A C73 H73C 109.5 . . ?
H73B C73 H73C 109.5 . . ?
C74 C73 H73A 109.5 . . ?
C74 C73 H73B 109.5 . . ?
C74 C73 H73C 109.5 . . ?
C75 C74 C73 121.6(5) . . ?
C75 C74 C79 117.9(5) . . ?
C79 C74 C73 120.5(4) . . ?
C74 C75 H75 118.5 . . ?
C74 C75 C76 123.0(6) . . ?
C76 C75 H75 118.5 . . ?
C75 C76 H76 121.2 . . ?
C77 C76 C75 117.6(5) . . ?
C77 C76 H76 121.2 . . ?
C76 C77 H77 119.1 . . ?
C76 C77 C78 121.8(6) . . ?
C78 C77 H77 119.1 . . ?
C77 C78 H78 120.6 . . ?
C79 C78 C77 118.8(6) . . ?
C79 C78 H78 120.6 . . ?
C74 C79 H79 119.5 . . ?
C78 C79 C74 120.9(5) . . ?
C78 C79 H79 119.5 . . ?
H73D C73A H73E 109.5 . . ?
H73D C73A H73F 109.5 . . ?
H73E C73A H73F 109.5 . . ?
C74A C73A H73D 109.5 . . ?
C74A C73A H73E 109.5 . . ?
C74A C73A H73F 109.5 . . ?
C75A C74A C73A 119.5(8) . . ?
C75A C74A C79A 120.0 . . ?
C79A C74A C73A 120.4(8) . . ?
C74A C75A H75A 120.0 . . ?
C74A C75A C76A 120.0 . . ?
C76A C75A H75A 120.0 . . ?
C75A C76A H76A 120.0 . . ?
C77A C76A C75A 120.0 . . ?
C77A C76A H76A 120.0 . . ?
C76A C77A H77A 120.0 . . ?
C78A C77A C76A 120.0 . . ?
C78A C77A H77A 120.0 . . ?
C77A C78A H78A 120.0 . . ?
C77A C78A C79A 120.0 . . ?
C79A C78A H78A 120.0 . . ?
C74A C79A H79A 120.0 . . ?
C78A C79A C74A 120.0 . . ?
C78A C79A H79A 120.0 . . ?

loop_
_geom_bond_atom_site_label_1
_geom_bond_atom_site_label_2
_geom_bond_distance
_geom_bond_site_symmetry_2
_geom_bond_publ_flag
La1 I1 3.0866(3) . ?
La1 N1 2.402(2) . ?
La1 N2 2.399(2) . ?
La1 C7 3.132(3) . ?
La1 C8 3.163(3) . ?
La1 C9 3.201(3) . ?
La1 C10 3.249(3) . ?
La1 C11 3.220(3) . ?
La1 C12 3.203(3) . ?
La1 C43 3.128(3) . ?
La1 C44 3.113(3) . ?
La1 C45 3.177(3) . ?
La1 C46 3.270(3) . ?
La1 C47 3.266(3) . ?
La1 C48 3.246(3) . ?
N1 H1 0.83(2) . ?
N1 C1 1.378(3) . ?
N2 H2 0.82(2) . ?
N2 C37 1.380(3) . ?
C1 C2 1.420(4) . ?
C1 C6 1.413(4) . ?
C2 C3 1.383(4) . ?
C2 C7 1.494(4) . ?
C3 H3 0.9500 . ?
C3 C4 1.389(4) . ?
C4 H4 0.9500 . ?
C4 C5 1.388(4) . ?
C5 H5 0.9500 . ?
C5 C6 1.391(4) . ?
C6 C22 1.498(6) . ?
C6 C22A 1.517(13) . ?
C7 C8 1.412(4) . ?
C7 C12 1.416(4) . ?
C8 C9 1.394(4) . ?
C8 C13 1.520(4) . ?
C9 H9 0.9500 . ?
C9 C10 1.396(4) . ?
C10 C11 1.389(4) . ?
C10 C16 1.521(4) . ?
C11 H11 0.9500 . ?
C11 C12 1.395(4) . ?
C12 C19 1.531(4) . ?
C13 H13 1.0000 . ?
C13 C14 1.538(4) . ?
C13 C15 1.537(4) . ?
C14 H14A 0.9800 . ?
C14 H14B 0.9800 . ?
C14 H14C 0.9800 . ?
C15 H15A 0.9800 . ?
C15 H15B 0.9800 . ?
C15 H15C 0.9800 . ?
C16 H16 1.0000 . ?
C16 C17 1.524(4) . ?
C16 C18 1.534(4) . ?
C17 H17A 0.9800 . ?
C17 H17B 0.9800 . ?
C17 H17C 0.9800 . ?
C18 H18A 0.9800 . ?
C18 H18B 0.9800 . ?
C18 H18C 0.9800 . ?
C19 H19 1.0000 . ?
C19 C20 1.514(4) . ?
C19 C21 1.520(4) . ?
C20 H20A 0.9800 . ?
C20 H20B 0.9800 . ?
C20 H20C 0.9800 . ?
C21 H21A 0.9800 . ?
C21 H21B 0.9800 . ?
C21 H21C 0.9800 . ?
C37 C38 1.416(4) . ?
C37 C42 1.419(4) . ?
C38 C39 1.377(4) . ?
C38 C43 1.504(4) . ?
C39 H39 0.9500 . ?
C39 C40 1.391(4) . ?
C40 H40 0.9500 . ?
C40 C41 1.390(4) . ?
C41 H41 0.9500 . ?
C41 C42 1.394(4) . ?
C42 C58 1.503(4) . ?
C43 C44 1.407(4) . ?
C43 C48 1.415(4) . ?
C44 C45 1.399(4) . ?
C44 C49 1.523(4) . ?
C45 H45 0.9500 . ?
C45 C46 1.395(4) . ?
C46 C47 1.391(4) . ?
C46 C52 1.519(4) . ?
C47 H47 0.9500 . ?
C47 C48 1.393(4) . ?
C48 C55 1.523(4) . ?
C49 H49 1.0000 . ?
C49 C50 1.521(4) . ?
C49 C51 1.527(4) . ?
C50 H50A 0.9800 . ?
C50 H50B 0.9800 . ?
C50 H50C 0.9800 . ?
C51 H51A 0.9800 . ?
C51 H51B 0.9800 . ?
C51 H51C 0.9800 . ?
C52 H52 1.0000 . ?
C52 C53 1.518(4) . ?
C52 C54 1.532(4) . ?
C53 H53A 0.9800 . ?
C53 H53B 0.9800 . ?
C53 H53C 0.9800 . ?
C54 H54A 0.9800 . ?
C54 H54B 0.9800 . ?
C54 H54C 0.9800 . ?
C55 H55 1.0000 . ?
C55 C56 1.522(4) . ?
C55 C57 1.524(4) . ?
C56 H56A 0.9800 . ?
C56 H56B 0.9800 . ?
C56 H56C 0.9800 . ?
C57 H57A 0.9800 . ?
C57 H57B 0.9800 . ?
C57 H57C 0.9800 . ?
C58 C59 1.409(4) . ?
C58 C63 1.408(4) . ?
C59 C60 1.390(4) . ?
C59 C64 1.528(4) . ?
C60 H60 0.9500 . ?
C60 C61 1.387(4) . ?
C61 C62 1.384(4) . ?
C61 C67 1.524(4) . ?
C62 H62 0.9500 . ?
C62 C63 1.385(4) . ?
C63 C70 1.525(4) . ?
C64 H64 1.0000 . ?
C64 C65 1.532(4) . ?
C64 C66 1.527(4) . ?
C65 H65A 0.9800 . ?
C65 H65B 0.9800 . ?
C65 H65C 0.9800 . ?
C66 H66A 0.9800 . ?
C66 H66B 0.9800 . ?
C66 H66C 0.9800 . ?
C67 H67 1.0000 . ?
C67 C68 1.532(4) . ?
C67 C69 1.521(4) . ?
C68 H68A 0.9800 . ?
C68 H68B 0.9800 . ?
C68 H68C 0.9800 . ?
C69 H69A 0.9800 . ?
C69 H69B 0.9800 . ?
C69 H69C 0.9800 . ?
C70 H70 1.0000 . ?
C70 C71 1.516(4) . ?
C70 C72 1.518(4) . ?
C71 H71A 0.9800 . ?
C71 H71B 0.9800 . ?
C71 H71C 0.9800 . ?
C72 H72A 0.9800 . ?
C72 H72B 0.9800 . ?
C72 H72C 0.9800 . ?
C22 C23 1.418(6) . ?
C22 C27 1.400(6) . ?
C23 C24 1.385(6) . ?
C23 C28 1.522(6) . ?
C24 H24 0.9500 . ?
C24 C25 1.381(6) . ?
C25 C26 1.386(5) . ?
C25 C31 1.527(6) . ?
C26 H26 0.9500 . ?
C26 C27 1.396(6) . ?
C27 C34 1.525(5) . ?
C28 H28 1.0000 . ?
C28 C29 1.530(6) . ?
C28 C30 1.533(7) . ?
C29 H29A 0.9800 . ?
C29 H29B 0.9800 . ?
C29 H29C 0.9800 . ?
C30 H30A 0.9800 . ?
C30 H30B 0.9800 . ?
C30 H30C 0.9800 . ?
C31 H31 1.0000 . ?
C31 C32 1.524(8) . ?
C31 C33 1.516(6) . ?
C32 H32A 0.9800 . ?
C32 H32B 0.9800 . ?
C32 H32C 0.9800 . ?
C33 H33A 0.9800 . ?
C33 H33B 0.9800 . ?
C33 H33C 0.9800 . ?
C34 H34 1.0000 . ?
C34 C35 1.537(7) . ?
C34 C36 1.533(6) . ?
C35 H35A 0.9800 . ?
C35 H35B 0.9800 . ?
C35 H35C 0.9800 . ?
C36 H36A 0.9800 . ?
C36 H36B 0.9800 . ?
C36 H36C 0.9800 . ?
C22A C23A 1.423(12) . ?
C22A C27A 1.395(11) . ?
C23A C24A 1.411(11) . ?
C23A C28A 1.514(11) . ?
C24A H24A 0.9500 . ?
C24A C25A 1.376(11) . ?
C25A C26A 1.384(11) . ?
C25A C31A 1.536(11) . ?
C26A H26A 0.9500 . ?
C26A C27A 1.393(12) . ?
C27A C34A 1.523(11) . ?
C28A H28A 1.0000 . ?
C28A C29A 1.532(12) . ?
C28A C30A 1.531(12) . ?
C29A H29D 0.9800 . ?
C29A H29E 0.9800 . ?
C29A H29F 0.9800 . ?
C30A H30D 0.9800 . ?
C30A H30E 0.9800 . ?
C30A H30F 0.9800 . ?
C31A H31A 1.0000 . ?
C31A C32A 1.532(13) . ?
C31A C33A 1.524(12) . ?
C32A H32D 0.9800 . ?
C32A H32E 0.9800 . ?
C32A H32F 0.9800 . ?
C33A H33D 0.9800 . ?
C33A H33E 0.9800 . ?
C33A H33F 0.9800 . ?
C34A H34A 1.0000 . ?
C34A C35A 1.532(13) . ?
C34A C36A 1.540(13) . ?
C35A H35D 0.9800 . ?
C35A H35E 0.9800 . ?
C35A H35F 0.9800 . ?
C36A H36D 0.9800 . ?
C36A H36E 0.9800 . ?
C36A H36F 0.9800 . ?
C80 H80A 0.9800 . ?
C80 H80B 0.9800 . ?
C80 H80C 0.9800 . ?
C80 C81 1.498(5) . ?
C81 C82 1.379(5) . ?
C81 C86 1.392(5) . ?
C82 H82 0.9500 . ?
C82 C83 1.373(5) . ?
C83 H83 0.9500 . ?
C83 C84 1.358(5) . ?
C84 H84 0.9500 . ?
C84 C85 1.362(5) . ?
C85 H85 0.9500 . ?
C85 C86 1.376(5) . ?
C86 H86 0.9500 . ?
C73 H73A 0.9800 . ?
C73 H73B 0.9800 . ?
C73 H73C 0.9800 . ?
C73 C74 1.487(7) . ?
C74 C75 1.373(6) . ?
C74 C79 1.394(6) . ?
C75 H75 0.9500 . ?
C75 C76 1.391(7) . ?
C76 H76 0.9500 . ?
C76 C77 1.346(7) . ?
C77 H77 0.9500 . ?
C77 C78 1.416(7) . ?
C78 H78 0.9500 . ?
C78 C79 1.364(6) . ?
C79 H79 0.9500 . ?
C73A H73D 0.9800 . ?
C73A H73E 0.9800 . ?
C73A H73F 0.9800 . ?
C73A C74A 1.491(14) . ?
C74A C75A 1.3900 . ?
C74A C79A 1.3900 . ?
C75A H75A 0.9500 . ?
C75A C76A 1.3900 . ?
C76A H76A 0.9500 . ?
C76A C77A 1.3900 . ?
C77A H77A 0.9500 . ?
C77A C78A 1.3900 . ?
C78A H78A 0.9500 . ?
C78A C79A 1.3900 . ?
C79A H79A 0.9500 . ?

loop_
_geom_torsion_atom_site_label_1
_geom_torsion_atom_site_label_2
_geom_torsion_atom_site_label_3
_geom_torsion_atom_site_label_4
_geom_torsion
_geom_torsion_site_symmetry_1
_geom_torsion_site_symmetry_2
_geom_torsion_site_symmetry_3
_geom_torsion_site_symmetry_4
_geom_torsion_publ_flag
La1 N1 C1 C2 3.2(4) . . . . ?
La1 N1 C1 C6 -179.5(2) . . . . ?
La1 N2 C37 C38 2.7(4) . . . . ?
La1 N2 C37 C42 179.7(2) . . . . ?
La1 C7 C8 C9 68.5(2) . . . . ?
La1 C7 C8 C13 -115.9(2) . . . . ?
La1 C7 C12 C11 -66.1(2) . . . . ?
La1 C7 C12 C19 121.7(2) . . . . ?
La1 C8 C9 C10 67.3(2) . . . . ?
La1 C8 C13 C14 65.3(3) . . . . ?
La1 C8 C13 C15 -173.5(2) . . . . ?
La1 C9 C10 C11 65.9(2) . . . . ?
La1 C9 C10 C16 -120.2(2) . . . . ?
La1 C10 C11 C12 66.5(2) . . . . ?
La1 C10 C16 C17 58.9(3) . . . . ?
La1 C10 C16 C18 -178.17(18) . . . . ?
La1 C11 C12 C7 64.1(2) . . . . ?
La1 C11 C12 C19 -123.8(2) . . . . ?
La1 C12 C19 C20 -55.2(3) . . . . ?
La1 C12 C19 C21 -178.41(19) . . . . ?
La1 C43 C44 C45 70.7(2) . . . . ?
La1 C43 C44 C49 -112.9(2) . . . . ?
La1 C43 C48 C47 -65.6(2) . . . . ?
La1 C43 C48 C55 121.2(2) . . . . ?
La1 C44 C45 C46 68.8(3) . . . . ?
La1 C44 C49 C50 66.0(3) . . . . ?
La1 C44 C49 C51 -170.66(19) . . . . ?
La1 C45 C46 C47 66.3(2) . . . . ?
La1 C45 C46 C52 -119.0(2) . . . . ?
La1 C46 C47 C48 65.5(3) . . . . ?
La1 C46 C52 C53 61.3(3) . . . . ?
La1 C46 C52 C54 -174.5(2) . . . . ?
La1 C47 C48 C43 62.5(2) . . . . ?
La1 C47 C48 C55 -124.4(3) . . . . ?
La1 C48 C55 C56 -59.3(3) . . . . ?
La1 C48 C55 C57 177.35(18) . . . . ?
N1 C1 C2 C3 -177.6(3) . . . . ?
N1 C1 C2 C7 8.3(4) . . . . ?
N1 C1 C6 C5 175.6(3) . . . . ?
N1 C1 C6 C22 -11.1(5) . . . . ?
N1 C1 C6 C22A -2.2(10) . . . . ?
N2 C37 C38 C39 -178.7(2) . . . . ?
N2 C37 C38 C43 8.0(4) . . . . ?
N2 C37 C42 C41 177.7(3) . . . . ?
N2 C37 C42 C58 -8.5(4) . . . . ?
C1 C2 C3 C4 0.0(4) . . . . ?
C1 C2 C7 La1 -11.7(3) . . . . ?
C1 C2 C7 C8 -99.5(3) . . . . ?
C1 C2 C7 C12 76.8(3) . . . . ?
C1 C6 C22 C23 -72.7(11) . . . . ?
C1 C6 C22 C27 112.2(9) . . . . ?
C1 C6 C22A C23A -77(3) . . . . ?
C1 C6 C22A C27A 107(2) . . . . ?
C2 C1 C6 C5 -7.1(4) . . . . ?
C2 C1 C6 C22 166.2(4) . . . . ?
C2 C1 C6 C22A 175.1(9) . . . . ?
C2 C3 C4 C5 -2.9(4) . . . . ?
C2 C7 C8 La1 105.1(2) . . . . ?
C2 C7 C8 C9 173.5(2) . . . . ?
C2 C7 C8 C13 -10.8(4) . . . . ?
C2 C7 C12 La1 -106.1(2) . . . . ?
C2 C7 C12 C11 -172.2(2) . . . . ?
C2 C7 C12 C19 15.6(4) . . . . ?
C3 C2 C7 La1 174.4(2) . . . . ?
C3 C2 C7 C8 86.6(4) . . . . ?
C3 C2 C7 C12 -97.0(3) . . . . ?
C3 C4 C5 C6 0.6(4) . . . . ?
C4 C5 C6 C1 4.4(4) . . . . ?
C4 C5 C6 C22 -169.0(4) . . . . ?
C4 C5 C6 C22A -177.6(9) . . . . ?
C5 C6 C22 C23 100.6(9) . . . . ?
C5 C6 C22 C27 -74.5(10) . . . . ?
C5 C6 C22A C23A 105(2) . . . . ?
C5 C6 C22A C27A -71(3) . . . . ?
C6 C1 C2 C3 5.0(4) . . . . ?
C6 C1 C2 C7 -169.1(2) . . . . ?
C6 C22 C23 C24 -172.1(9) . . . . ?
C6 C22 C23 C28 4.6(13) . . . . ?
C6 C22 C27 C26 171.9(9) . . . . ?
C6 C22 C27 C34 -8.6(14) . . . . ?
C6 C22A C23A C24A -175(2) . . . . ?
C6 C22A C23A C28A 5(3) . . . . ?
C6 C22A C27A C26A 173(3) . . . . ?
C6 C22A C27A C34A -7(4) . . . . ?
C7 C2 C3 C4 173.6(3) . . . . ?
C7 C8 C9 La1 -66.8(2) . . . . ?
C7 C8 C9 C10 0.5(4) . . . . ?
C7 C8 C13 C14 155.5(3) . . . . ?
C7 C8 C13 C15 -83.3(3) . . . . ?
C7 C12 C19 C20 -146.4(3) . . . . ?
C7 C12 C19 C21 90.3(3) . . . . ?
C8 C7 C12 La1 70.4(2) . . . . ?
C8 C7 C12 C11 4.2(4) . . . . ?
C8 C7 C12 C19 -167.9(2) . . . . ?
C8 C9 C10 La1 -65.5(2) . . . . ?
C8 C9 C10 C11 0.4(4) . . . . ?
C8 C9 C10 C16 174.3(2) . . . . ?
C9 C8 C13 C14 -28.9(4) . . . . ?
C9 C8 C13 C15 92.3(3) . . . . ?
C9 C10 C11 La1 -65.4(2) . . . . ?
C9 C10 C11 C12 1.1(4) . . . . ?
C9 C10 C16 C17 150.3(3) . . . . ?
C9 C10 C16 C18 -86.7(3) . . . . ?
C10 C11 C12 La1 -67.5(2) . . . . ?
C10 C11 C12 C7 -3.4(4) . . . . ?
C10 C11 C12 C19 168.7(2) . . . . ?
C11 C10 C16 C17 -36.1(4) . . . . ?
C11 C10 C16 C18 86.9(3) . . . . ?
C11 C12 C19 C20 41.5(4) . . . . ?
C11 C12 C19 C21 -81.8(3) . . . . ?
C12 C7 C8 La1 -71.2(2) . . . . ?
C12 C7 C8 C9 -2.8(4) . . . . ?
C12 C7 C8 C13 172.9(2) . . . . ?
C13 C8 C9 La1 117.5(2) . . . . ?
C13 C8 C9 C10 -175.2(2) . . . . ?
C16 C10 C11 La1 120.9(2) . . . . ?
C16 C10 C11 C12 -172.6(2) . . . . ?
C37 C38 C39 C40 0.1(4) . . . . ?
C37 C38 C43 La1 -11.1(3) . . . . ?
C37 C38 C43 C44 -96.6(3) . . . . ?
C37 C38 C43 C48 79.9(3) . . . . ?
C37 C42 C58 C59 104.3(3) . . . . ?
C37 C42 C58 C63 -78.8(3) . . . . ?
C38 C37 C42 C41 -5.4(4) . . . . ?
C38 C37 C42 C58 168.4(2) . . . . ?
C38 C39 C40 C41 -3.2(4) . . . . ?
C38 C43 C44 La1 104.2(2) . . . . ?
C38 C43 C44 C45 174.8(2) . . . . ?
C38 C43 C44 C49 -8.7(4) . . . . ?
C38 C43 C48 La1 -107.3(2) . . . . ?
C38 C43 C48 C47 -172.9(2) . . . . ?
C38 C43 C48 C55 13.9(4) . . . . ?
C39 C38 C43 La1 175.9(2) . . . . ?
C39 C38 C43 C44 90.4(3) . . . . ?
C39 C38 C43 C48 -93.2(3) . . . . ?
C39 C40 C41 C42 1.9(4) . . . . ?
C40 C41 C42 C37 2.4(4) . . . . ?
C40 C41 C42 C58 -171.5(3) . . . . ?
C41 C42 C58 C59 -81.9(3) . . . . ?
C41 C42 C58 C63 95.1(3) . . . . ?
C42 C37 C38 C39 4.2(4) . . . . ?
C42 C37 C38 C43 -169.1(2) . . . . ?
C42 C58 C59 C60 171.9(3) . . . . ?
C42 C58 C59 C64 -9.4(4) . . . . ?
C42 C58 C63 C62 -172.7(3) . . . . ?
C42 C58 C63 C70 4.0(4) . . . . ?
C43 C38 C39 C40 172.8(3) . . . . ?
C43 C44 C45 La1 -69.5(2) . . . . ?
C43 C44 C45 C46 -0.7(4) . . . . ?
C43 C44 C49 C50 156.5(3) . . . . ?
C43 C44 C49 C51 -80.2(3) . . . . ?
C43 C48 C55 C56 -148.4(3) . . . . ?
C43 C48 C55 C57 88.3(3) . . . . ?
C44 C43 C48 La1 69.2(2) . . . . ?
C44 C43 C48 C47 3.6(4) . . . . ?
C44 C43 C48 C55 -169.6(3) . . . . ?
C44 C45 C46 La1 -65.4(2) . . . . ?
C44 C45 C46 C47 0.8(4) . . . . ?
C44 C45 C46 C52 175.6(3) . . . . ?
C45 C44 C49 C50 -27.1(4) . . . . ?
C45 C44 C49 C51 96.2(3) . . . . ?
C45 C46 C47 La1 -64.2(2) . . . . ?
C45 C46 C47 C48 1.3(4) . . . . ?
C45 C46 C52 C53 150.3(3) . . . . ?
C45 C46 C52 C54 -85.5(3) . . . . ?
C46 C47 C48 La1 -66.0(3) . . . . ?
C46 C47 C48 C43 -3.6(4) . . . . ?
C46 C47 C48 C55 169.6(3) . . . . ?
C47 C46 C52 C53 -35.3(4) . . . . ?
C47 C46 C52 C54 88.9(3) . . . . ?
C47 C48 C55 C56 38.6(4) . . . . ?
C47 C48 C55 C57 -84.7(3) . . . . ?
C48 C43 C44 La1 -72.3(2) . . . . ?
C48 C43 C44 C45 -1.6(4) . . . . ?
C48 C43 C44 C49 174.9(3) . . . . ?
C49 C44 C45 La1 114.1(2) . . . . ?
C49 C44 C45 C46 -177.1(3) . . . . ?
C52 C46 C47 La1 121.3(3) . . . . ?
C52 C46 C47 C48 -173.2(3) . . . . ?
C58 C59 C60 C61 2.0(4) . . . . ?
C58 C59 C64 C65 97.4(3) . . . . ?
C58 C59 C64 C66 -139.7(3) . . . . ?
C58 C63 C70 C71 -89.9(3) . . . . ?
C58 C63 C70 C72 146.0(3) . . . . ?
C59 C58 C63 C62 4.4(4) . . . . ?
C59 C58 C63 C70 -178.9(3) . . . . ?
C59 C60 C61 C62 1.9(4) . . . . ?
C59 C60 C61 C67 -177.8(3) . . . . ?
C60 C59 C64 C65 -83.9(4) . . . . ?
C60 C59 C64 C66 39.1(4) . . . . ?
C60 C61 C62 C63 -2.7(4) . . . . ?
C60 C61 C67 C68 64.6(4) . . . . ?
C60 C61 C67 C69 -61.9(4) . . . . ?
C61 C62 C63 C58 -0.4(4) . . . . ?
C61 C62 C63 C70 -177.1(3) . . . . ?
C62 C61 C67 C68 -115.2(3) . . . . ?
C62 C61 C67 C69 118.3(3) . . . . ?
C62 C63 C70 C71 86.7(3) . . . . ?
C62 C63 C70 C72 -37.4(4) . . . . ?
C63 C58 C59 C60 -5.1(4) . . . . ?
C63 C58 C59 C64 173.6(3) . . . . ?
C64 C59 C60 C61 -176.8(3) . . . . ?
C67 C61 C62 C63 177.0(3) . . . . ?
C22 C23 C24 C25 -1.1(11) . . . . ?
C22 C23 C28 C29 156.9(9) . . . . ?
C22 C23 C28 C30 -79.4(11) . . . . ?
C22 C27 C34 C35 -127.9(10) . . . . ?
C22 C27 C34 C36 107.5(10) . . . . ?
C23 C22 C27 C26 -3.2(14) . . . . ?
C23 C22 C27 C34 176.3(8) . . . . ?
C23 C24 C25 C26 -0.8(9) . . . . ?
C23 C24 C25 C31 177.5(6) . . . . ?
C24 C23 C28 C29 -26.5(10) . . . . ?
C24 C23 C28 C30 97.3(9) . . . . ?
C24 C25 C26 C27 0.6(9) . . . . ?
C24 C25 C31 C32 117.6(6) . . . . ?
C24 C25 C31 C33 -116.3(6) . . . . ?
C25 C26 C27 C22 1.4(11) . . . . ?
C25 C26 C27 C34 -178.1(6) . . . . ?
C26 C25 C31 C32 -64.1(7) . . . . ?
C26 C25 C31 C33 61.9(7) . . . . ?
C26 C27 C34 C35 51.5(10) . . . . ?
C26 C27 C34 C36 -73.0(10) . . . . ?
C27 C22 C23 C24 3.1(13) . . . . ?
C27 C22 C23 C28 179.8(8) . . . . ?
C28 C23 C24 C25 -177.9(6) . . . . ?
C31 C25 C26 C27 -177.6(7) . . . . ?
C22A C23A C24A C25A 4(3) . . . . ?
C22A C23A C28A C29A 154(2) . . . . ?
C22A C23A C28A C30A -79(3) . . . . ?
C22A C27A C34A C35A -124(3) . . . . ?
C22A C27A C34A C36A 113(3) . . . . ?
C23A C22A C27A C26A -3(4) . . . . ?
C23A C22A C27A C34A 177(2) . . . . ?
C23A C24A C25A C26A -6(2) . . . . ?
C23A C24A C25A C31A 176.4(16) . . . . ?
C24A C23A C28A C29A -26(3) . . . . ?
C24A C23A C28A C30A 101(2) . . . . ?
C24A C25A C26A C27A 4(2) . . . . ?
C24A C25A C31A C32A 69.5(19) . . . . ?
C24A C25A C31A C33A -53.0(17) . . . . ?
C25A C26A C27A C22A 0(3) . . . . ?
C25A C26A C27A C34A -179.0(15) . . . . ?
C26A C25A C31A C32A -108.2(17) . . . . ?
C26A C25A C31A C33A 129.2(14) . . . . ?
C26A C27A C34A C35A 55(3) . . . . ?
C26A C27A C34A C36A -68(3) . . . . ?
C27A C22A C23A C24A 1(3) . . . . ?
C27A C22A C23A C28A -179(2) . . . . ?
C28A C23A C24A C25A -176.7(15) . . . . ?
C31A C25A C26A C27A -178.3(17) . . . . ?
C80 C81 C82 C83 179.9(3) . . . . ?
C80 C81 C86 C85 178.7(3) . . . . ?
C81 C82 C83 C84 1.9(6) . . . . ?
C82 C81 C86 C85 -0.6(5) . . . . ?
C82 C83 C84 C85 -1.6(6) . . . . ?
C83 C84 C85 C86 0.2(6) . . . . ?
C84 C85 C86 C81 0.9(6) . . . . ?
C86 C81 C82 C83 -0.8(5) . . . . ?
C73 C74 C75 C76 -177.8(4) . . . . ?
C73 C74 C79 C78 178.0(4) . . . . ?
C74 C75 C76 C77 -0.8(7) . . . . ?
C75 C74 C79 C78 -0.1(6) . . . . ?
C75 C76 C77 C78 1.2(8) . . . . ?
C76 C77 C78 C79 -1.1(8) . . . . ?
C77 C78 C79 C74 0.5(7) . . . . ?
C79 C74 C75 C76 0.3(7) . . . . ?
C73A C74A C75A C76A -176(4) . . . . ?
C73A C74A C79A C78A 176(4) . . . . ?
C74A C75A C76A C77A 0.0 . . . . ?
C75A C74A C79A C78A 0.0 . . . . ?
C75A C76A C77A C78A 0.0 . . . . ?
C76A C77A C78A C79A 0.0 . . . . ?
C77A C78A C79A C74A 0.0 . . . . ?
C79A C74A C75A C76A 0.0 . . . . ?
